data_7045372
loop_
_publ_author_name
'Shan, Wei-Long'
'Gao, Wen-Xi'
'Lin, Yue-Jian'
'Jin, Guo-Xin'

_publ_section_title
;
 Light-initiated reversible conversion of macrocyclic endoperoxides
 derived from half-sandwich rhodium-based metallarectangles.
;
_journal_issue 8
_journal_name_full 'Dalton transactions (Cambridge, England : 2003)'
_journal_page_first 2769
_journal_page_last 2777
_journal_paper_doi 10.1039/c7dt03962j
_journal_volume 47
_journal_year 2018
_chemical_formula_sum 'C150 H157 F12 N19 O14 Rh4 S4'
_chemical_formula_weight 3217.82
_space_group_crystal_system triclinic
_space_group_IT_number 2
_space_group_name_Hall '-P 1'
_space_group_name_H-M_alt 'P -1'
_symmetry_space_group_name_Hall '-P 1'
_symmetry_space_group_name_H-M 'P -1'
_atom_sites_solution_hydrogens geom
_audit_creation_method SHELXL-2014/7
_audit_update_record
;
2017-09-20 deposited with the CCDC.
2018-01-24 downloaded from the CCDC.
;
_cell_angle_alpha 95.573(2)
_cell_angle_beta 90.823(2)
_cell_angle_gamma 104.286(2)
_cell_formula_units_Z 2
_cell_length_a 13.3420(15)
_cell_length_b 22.628(3)
_cell_length_c 25.834(3)
_cell_measurement_reflns_used 8078
_cell_measurement_temperature 202(2)
_cell_measurement_theta_max 24.83
_cell_measurement_theta_min 2.19
_cell_volume 7516.5(16)
_computing_cell_refinement 'Bruker SAINT'
_computing_data_collection 'Bruker APEX2'
_computing_data_reduction 'Bruker SAINT'
_computing_molecular_graphics 'Bruker SHELXTL'
_computing_publication_material 'Bruker SHELXTL'
_computing_structure_refinement 'SHELXL-2014/7 (Sheldrick, 2014)'
_computing_structure_solution 'SHELXS-97 (Sheldrick, 2008)'
_diffrn_ambient_temperature 202(2)
_diffrn_measured_fraction_theta_full 0.987
_diffrn_measured_fraction_theta_max 0.987
_diffrn_measurement_device_type 'Bruker APEX-II CCD'
_diffrn_measurement_method '\f and \w scans'
_diffrn_radiation_type MoK\a
_diffrn_radiation_wavelength 0.71073
_diffrn_reflns_av_R_equivalents 0.0568
_diffrn_reflns_av_unetI/netI 0.1405
_diffrn_reflns_Laue_measured_fraction_full 0.987
_diffrn_reflns_Laue_measured_fraction_max 0.987
_diffrn_reflns_limit_h_max 14
_diffrn_reflns_limit_h_min -16
_diffrn_reflns_limit_k_max 26
_diffrn_reflns_limit_k_min -27
_diffrn_reflns_limit_l_max 24
_diffrn_reflns_limit_l_min -31
_diffrn_reflns_number 43484
_diffrn_reflns_point_group_measured_fraction_full 0.987
_diffrn_reflns_point_group_measured_fraction_max 0.987
_diffrn_reflns_theta_full 25.242
_diffrn_reflns_theta_max 25.249
_diffrn_reflns_theta_min 0.793
_exptl_absorpt_coefficient_mu 0.568
_exptl_absorpt_correction_T_max 0.684
_exptl_absorpt_correction_T_min 0.497
_exptl_absorpt_correction_type multi-scan
_exptl_absorpt_process_details sadabs
_exptl_crystal_colour red
_exptl_crystal_density_diffrn 1.422
_exptl_crystal_description block
_exptl_crystal_F_000 3308
_exptl_crystal_size_max 0.240
_exptl_crystal_size_mid 0.230
_exptl_crystal_size_min 0.210
_platon_squeeze_details
; 
 In asymmetric unit of this data, there were disordered 
 solvents (five acetonitrile molecules) which could not be 
 restrained properly. Therefore, SQUEEZE algorithm was used 
 to omit them. 
;
_refine_diff_density_max 2.043
_refine_diff_density_min -2.070
_refine_diff_density_rms 0.245
_refine_ls_extinction_method none
_refine_ls_goodness_of_fit_ref 0.966
_refine_ls_hydrogen_treatment constr
_refine_ls_matrix_type full
_refine_ls_number_parameters 1717
_refine_ls_number_reflns 26819
_refine_ls_number_restraints 210
_refine_ls_restrained_S_all 0.970
_refine_ls_R_factor_all 0.1572
_refine_ls_R_factor_gt 0.0971
_refine_ls_shift/su_max 0.002
_refine_ls_shift/su_mean 0.000
_refine_ls_structure_factor_coef Fsqd
_refine_ls_weighting_details 'w=1/[\s^2^(Fo^2^)+(0.1994P)^2^] where P=(Fo^2^+2Fc^2^)/3'
_refine_ls_weighting_scheme calc
_refine_ls_wR_factor_gt 0.2623
_refine_ls_wR_factor_ref 0.3192
_reflns_Friedel_coverage 0.000
_reflns_number_gt 13376
_reflns_number_total 26819
_reflns_threshold_expression 'I > 2\s(I)'
_cod_data_source_file c7dt03962j2.cif
_cod_data_source_block 5
_cod_depositor_comments 'Adding full bibliography for 7045371--7045376.cif.'
_cod_original_cell_volume 7516.5(15)
_cod_database_code 7045372
_shelx_shelxl_version_number 2014/7
_shelx_space_group_comment
; 
The symmetry employed for this shelxl refinement is uniquely defined 
by the following loop, which should always be used as a source of 
symmetry information in preference to the above space-group names. 
They are only intended as comments. 
;
_shelx_estimated_absorpt_t_min 0.876
_shelx_estimated_absorpt_t_max 0.890
_platon_squeeze_void_probe_radius 1.20

loop_
_space_group_symop_operation_xyz
'x, y, z'
'-x, -y, -z'

loop_
_atom_site_label
_atom_site_type_symbol
_atom_site_fract_x
_atom_site_fract_y
_atom_site_fract_z
_atom_site_U_iso_or_equiv
_atom_site_adp_type
_atom_site_occupancy
_atom_site_site_symmetry_order
_atom_site_calc_flag
_atom_site_refinement_flags_posn
_atom_site_refinement_flags_adp
Rh1 Rh 0.74661(6) 0.09793(3) 0.88252(3) 0.0320(2) Uani 1 1 d . .
Rh2 Rh 0.86089(6) 0.26009(4) 0.73008(3) 0.0313(2) Uani 1 1 d . .
Rh3 Rh 0.43166(6) 0.10070(3) 0.37736(3) 0.0321(2) Uani 1 1 d . .
Rh4 Rh 0.43652(7) 0.25582(4) 0.22110(3) 0.0362(2) Uani 1 1 d . .
N1 N 0.6824(6) 0.1229(3) 0.8123(3) 0.0289(18) Uani 1 1 d . .
N2 N 0.8822(6) 0.1611(4) 0.8568(3) 0.0299(18) Uani 1 1 d D .
N3 N 0.9250(6) 0.2280(3) 0.7958(3) 0.0273(17) Uani 1 1 d D .
N4 N 0.7276(6) 0.1906(3) 0.7503(3) 0.0288(18) Uani 1 1 d . .
N5 N 0.7018(6) 0.1754(4) 0.9184(3) 0.034(2) Uani 1 1 d . .
N6 N 0.1979(7) 0.6807(4) 1.2155(3) 0.038(2) Uani 1 1 d . .
N7 N 0.4868(7) 0.1105(4) 0.2987(3) 0.0337(19) Uani 1 1 d . .
N8 N 0.3505(7) 0.1660(4) 0.3535(3) 0.038(2) Uani 1 1 d . .
N9 N 0.3590(6) 0.2308(4) 0.2902(3) 0.0324(19) Uani 1 1 d . .
N10 N 0.4921(6) 0.1751(4) 0.2355(3) 0.037(2) Uani 1 1 d . .
N11 N 0.5554(6) 0.1783(4) 0.3994(4) 0.042(2) Uani 1 1 d . .
N12 N 1.4366(7) 0.6914(4) 0.7288(3) 0.033(2) Uani 1 1 d . U
N13 N 0.5946(12) 0.4486(9) 0.4662(6) 0.115(6) Uani 1 1 d . U
N14 N -0.0587(15) 0.0720(8) 0.7390(7) 0.117(6) Uani 1 1 d . .
O1 O 0.5496(6) 0.3119(4) 0.6647(3) 0.059(2) Uani 1 1 d . .
O2 O 0.5775(7) 0.3384(5) 0.5757(3) 0.071(3) Uani 1 1 d . .
O3 O 0.4363(6) 0.3631(4) 0.6229(3) 0.059(2) Uani 1 1 d . .
O4 O 0.3200(8) 0.1728(4) 0.9843(4) 0.074(3) Uani 1 1 d . U
O5 O 0.2331(13) 0.0766(5) 1.0136(5) 0.141(6) Uani 1 1 d D U
O6 O 0.4039(12) 0.0939(5) 0.9917(7) 0.150(7) Uani 1 1 d . U
O7 O 0.7885(11) 0.2810(6) 0.1625(7) 0.143(6) Uani 1 1 d . .
O8 O 0.9623(11) 0.3296(8) 0.1544(6) 0.150(6) Uani 1 1 d . .
O9 O 0.8274(18) 0.3301(8) 0.0861(7) 0.193(8) Uani 1 1 d D .
O10 O 0.8398(10) 0.1607(5) 0.5029(5) 0.102(4) Uani 1 1 d . .
O11 O 0.8175(11) 0.0877(6) 0.4264(5) 0.119(5) Uani 1 1 d . .
O12 O 0.7934(12) 0.0517(7) 0.5066(7) 0.147(6) Uani 1 1 d . .
S1 S 0.5070(3) 0.32474(15) 0.61735(12) 0.0536(8) Uani 1 1 d . .
S2 S 0.3065(3) 0.10849(15) 0.98446(13) 0.0630(10) Uani 1 1 d D .
S3 S 0.8662(4) 0.3021(2) 0.12855(17) 0.0861(13) Uani 1 1 d D .
S4 S 0.8409(3) 0.10056(17) 0.48068(16) 0.0678(10) Uani 1 1 d . .
F1 F 0.4725(7) 0.2060(4) 0.5881(4) 0.095(3) Uani 1 1 d . .
F2 F 0.3487(8) 0.2310(4) 0.6265(4) 0.100(3) Uani 1 1 d D .
F3 F 0.3793(7) 0.2512(4) 0.5477(3) 0.085(3) Uani 1 1 d . .
F4 F 0.2555(9) 0.0175(4) 0.9126(4) 0.113(4) Uani 1 1 d . .
F5 F 0.1754(9) 0.0843(5) 0.9080(4) 0.119(4) Uani 1 1 d . .
F6 F 0.3349(10) 0.1003(6) 0.8888(5) 0.151(5) Uani 1 1 d D .
F7 F 0.7997(9) 0.1928(5) 0.0769(5) 0.125(4) Uani 1 1 d . .
F8 F 0.9426(11) 0.2440(6) 0.0542(5) 0.163(6) Uani 1 1 d . .
F9 F 0.9308(12) 0.2013(6) 0.1285(6) 0.158(5) Uani 1 1 d . .
F10 F 0.9920(11) 0.0537(8) 0.4566(7) 0.204(8) Uani 1 1 d D U
F11 F 1.0295(13) 0.1474(10) 0.4586(8) 0.222(8) Uani 1 1 d D U
F12 F 1.0125(9) 0.1055(7) 0.5318(5) 0.157(6) Uani 1 1 d D U
C1 C 0.7550(7) 0.1639(4) 0.7899(4) 0.028(2) Uani 1 1 d . .
C2 C 0.8572(7) 0.1829(4) 0.8144(4) 0.038(3) Uani 1 1 d D .
C3 C 0.9828(8) 0.1961(5) 0.8681(4) 0.035(2) Uani 1 1 d . .
C4 C 1.0541(9) 0.1953(6) 0.9096(4) 0.048(3) Uani 1 1 d . .
H4 H 1.0372 0.1686 0.9361 0.058 Uiso 1 1 calc R U
C5 C 1.1492(9) 0.2363(6) 0.9085(5) 0.056(3) Uani 1 1 d . .
H5 H 1.2002 0.2358 0.9344 0.067 Uiso 1 1 calc R U
C6 C 1.1746(9) 0.2762(5) 0.8738(5) 0.050(3) Uani 1 1 d . .
H6 H 1.2416 0.3035 0.8766 0.060 Uiso 1 1 calc R U
C7 C 1.1075(8) 0.2797(5) 0.8338(4) 0.043(3) Uani 1 1 d . .
H7 H 1.1265 0.3079 0.8085 0.051 Uiso 1 1 calc R U
C8 C 1.0081(7) 0.2383(5) 0.8328(4) 0.033(2) Uani 1 1 d . .
C9 C 0.6206(7) 0.1654(4) 0.7460(4) 0.031(2) Uani 1 1 d . .
C10 C 0.5488(8) 0.1774(5) 0.7125(4) 0.038(2) Uani 1 1 d . .
H10 H 0.5680 0.2064 0.6879 0.046 Uiso 1 1 calc R U
C11 C 0.4438(8) 0.1439(5) 0.7167(4) 0.043(3) Uani 1 1 d . .
H11 H 0.3909 0.1498 0.6942 0.052 Uiso 1 1 calc R U
C12 C 0.4194(9) 0.1021(5) 0.7544(5) 0.047(3) Uani 1 1 d . .
H12 H 0.3497 0.0793 0.7564 0.057 Uiso 1 1 calc R U
C13 C 0.4900(8) 0.0937(5) 0.7869(5) 0.048(3) Uani 1 1 d . .
H13 H 0.4700 0.0663 0.8126 0.058 Uiso 1 1 calc R U
C14 C 0.5929(7) 0.1241(4) 0.7842(4) 0.032(2) Uani 1 1 d . .
C15 C 0.6061(9) 0.1779(5) 0.9177(5) 0.048(3) Uani 1 1 d . .
H15 H 0.5575 0.1460 0.8974 0.058 Uiso 1 1 calc R U
C16 C 0.5694(8) 0.2232(5) 0.9443(4) 0.043(3) Uani 1 1 d . .
H16 H 0.4979 0.2223 0.9423 0.052 Uiso 1 1 calc R U
C17 C 0.6396(9) 0.2710(5) 0.9743(4) 0.041(3) Uani 1 1 d . .
C18 C 0.7430(9) 0.2691(6) 0.9729(5) 0.069(4) Uani 1 1 d . .
H18 H 0.7956 0.3022 0.9893 0.082 Uiso 1 1 calc R U
C19 C 0.7675(9) 0.2198(6) 0.9478(6) 0.070(4) Uani 1 1 d . .
H19 H 0.8370 0.2168 0.9514 0.084 Uiso 1 1 calc R U
C20 C 0.6119(9) 0.3238(5) 1.0035(4) 0.046(3) Uani 1 1 d . .
H20 H 0.6614 0.3492 1.0282 0.055 Uiso 1 1 calc R U
C21 C 0.5213(10) 0.3380(5) 0.9972(5) 0.055(3) Uani 1 1 d . .
H21 H 0.4755 0.3160 0.9695 0.066 Uiso 1 1 calc R U
C22 C 0.4880(9) 0.3859(5) 1.0310(4) 0.041(3) Uani 1 1 d . .
C23 C 0.5540(9) 0.4474(5) 1.0400(4) 0.044(3) Uani 1 1 d . .
C24 C 0.6520(11) 0.4651(5) 1.0180(5) 0.055(3) Uani 1 1 d . .
H24 H 0.6755 0.4356 0.9960 0.067 Uiso 1 1 calc R U
C25 C 0.7134(11) 0.5224(6) 1.0273(5) 0.067(4) Uani 1 1 d . .
H25 H 0.7772 0.5343 1.0106 0.081 Uiso 1 1 calc R U
C26 C 0.6783(11) 0.5646(6) 1.0633(5) 0.062(3) Uani 1 1 d . .
H26 H 0.7233 0.6040 1.0725 0.074 Uiso 1 1 calc R U
C27 C 0.5883(11) 0.5518(6) 1.0839(6) 0.063(4) Uani 1 1 d . .
H27 H 0.5677 0.5826 1.1056 0.075 Uiso 1 1 calc R U
C28 C 0.5188(9) 0.4911(5) 1.0742(4) 0.045(3) Uani 1 1 d . .
C29 C 0.4171(9) 0.4759(5) 1.0936(4) 0.045(3) Uani 1 1 d . .
C30 C 0.3523(9) 0.4185(5) 1.0802(4) 0.043(3) Uani 1 1 d . .
C31 C 0.2521(9) 0.4036(6) 1.0996(5) 0.051(3) Uani 1 1 d . .
H31 H 0.2284 0.4340 1.1205 0.061 Uiso 1 1 calc R U
C32 C 0.1863(10) 0.3443(6) 1.0887(5) 0.061(3) Uani 1 1 d . .
H32 H 0.1194 0.3350 1.1026 0.073 Uiso 1 1 calc R U
C33 C 0.2203(10) 0.2978(7) 1.0565(5) 0.063(4) Uani 1 1 d . .
H33 H 0.1760 0.2581 1.0480 0.076 Uiso 1 1 calc R U
C34 C 0.3193(10) 0.3131(6) 1.0385(5) 0.055(3) Uani 1 1 d . .
H34 H 0.3430 0.2823 1.0182 0.066 Uiso 1 1 calc R U
C35 C 0.3900(8) 0.3740(5) 1.0487(4) 0.037(2) Uani 1 1 d . .
C36 C 0.3859(10) 0.5264(5) 1.1276(4) 0.049(3) Uani 1 1 d . .
H36 H 0.4313 0.5463 1.1562 0.059 Uiso 1 1 calc R U
C37 C 0.3007(9) 0.5449(5) 1.1206(4) 0.050(3) Uani 1 1 d . .
H37 H 0.2563 0.5256 1.0915 0.060 Uiso 1 1 calc R U
C38 C 0.2864(8) 0.6666(5) 1.2270(4) 0.035(2) Uani 1 1 d . .
H38 H 0.3245 0.6866 1.2579 0.043 Uiso 1 1 calc R U
C39 C 0.3247(8) 0.6261(5) 1.1977(4) 0.038(2) Uani 1 1 d . .
H39 H 0.3905 0.6201 1.2068 0.045 Uiso 1 1 calc R U
C40 C 0.2691(9) 0.5923(5) 1.1537(4) 0.043(3) Uani 1 1 d . .
C41 C 0.1725(10) 0.6051(5) 1.1452(5) 0.057(3) Uani 1 1 d . .
H41 H 0.1274 0.5819 1.1177 0.068 Uiso 1 1 calc R U
C42 C 0.1430(8) 0.6485(5) 1.1744(4) 0.041(3) Uani 1 1 d . .
H42 H 0.0791 0.6571 1.1655 0.050 Uiso 1 1 calc R U
C43 C 0.8038(9) 0.0495(4) 0.9396(3) 0.039(3) Uani 1 1 d D .
C44 C 0.6950(8) 0.0434(4) 0.9448(4) 0.032(2) Uani 1 1 d . U
C45 C 0.6394(9) 0.0132(5) 0.8980(4) 0.044(3) Uani 1 1 d . U
C46 C 0.7147(8) -0.0029(4) 0.8626(3) 0.033(2) Uani 1 1 d D U
C47 C 0.8120(8) 0.0222(5) 0.8858(4) 0.047(3) Uani 1 1 d D .
C48 C 0.8880(10) 0.0698(6) 0.9817(5) 0.060(3) Uani 1 1 d . .
H48A H 0.8678 0.0979 1.0085 0.090 Uiso 1 1 calc R U
H48B H 0.9524 0.0908 0.9667 0.090 Uiso 1 1 calc R U
H48C H 0.8984 0.0340 0.9974 0.090 Uiso 1 1 calc R U
C49 C 0.6473(10) 0.0613(5) 0.9950(4) 0.049(3) Uani 1 1 d . U
H49A H 0.6233 0.0251 1.0137 0.074 Uiso 1 1 calc R U
H49B H 0.5885 0.0781 0.9869 0.074 Uiso 1 1 calc R U
H49C H 0.6992 0.0923 1.0167 0.074 Uiso 1 1 calc R U
C50 C 0.5254(9) -0.0085(5) 0.8909(5) 0.050(3) Uani 1 1 d . .
H50A H 0.5030 -0.0506 0.9001 0.076 Uiso 1 1 calc R U
H50B H 0.5051 -0.0073 0.8544 0.076 Uiso 1 1 calc R U
H50C H 0.4928 0.0182 0.9134 0.076 Uiso 1 1 calc R U
C51 C 0.6909(11) -0.0292(5) 0.8038(4) 0.060(4) Uani 1 1 d D .
H51A H 0.7532 -0.0162 0.7840 0.089 Uiso 1 1 calc R U
H51B H 0.6350 -0.0136 0.7897 0.089 Uiso 1 1 calc R U
H51C H 0.6697 -0.0740 0.8012 0.089 Uiso 1 1 calc R U
C52 C 0.9159(10) 0.0154(6) 0.8650(6) 0.068(4) Uani 1 1 d D .
H52A H 0.9385 -0.0159 0.8825 0.102 Uiso 1 1 calc R U
H52B H 0.9676 0.0547 0.8717 0.102 Uiso 1 1 calc R U
H52C H 0.9080 0.0032 0.8274 0.102 Uiso 1 1 calc R U
C53 C 0.8771(9) 0.3179(5) 0.6685(4) 0.039(3) Uani 1 1 d . U
C54 C 0.9754(9) 0.3219(4) 0.6908(4) 0.037(2) Uani 1 1 d . U
C55 C 0.9939(7) 0.2620(5) 0.6825(4) 0.041(3) Uani 1 1 d D U
C56 C 0.9051(8) 0.2231(5) 0.6557(4) 0.036(2) Uani 1 1 d . U
C57 C 0.8328(8) 0.2581(5) 0.6454(4) 0.037(2) Uani 1 1 d . U
C58 C 0.8277(11) 0.3736(5) 0.6670(5) 0.061(4) Uani 1 1 d . .
H58A H 0.8701 0.4039 0.6465 0.091 Uiso 1 1 calc R U
H58B H 0.8242 0.3923 0.7025 0.091 Uiso 1 1 calc R U
H58C H 0.7577 0.3594 0.6510 0.091 Uiso 1 1 calc R U
C59 C 1.0495(11) 0.3813(6) 0.7160(5) 0.063(4) Uani 1 1 d . .
H59A H 1.1087 0.3931 0.6939 0.094 Uiso 1 1 calc R U
H59B H 1.0740 0.3746 0.7503 0.094 Uiso 1 1 calc R U
H59C H 1.0130 0.4140 0.7197 0.094 Uiso 1 1 calc R U
C60 C 1.0906(8) 0.2426(6) 0.6963(4) 0.051(3) Uani 1 1 d D U
H60A H 1.0825 0.1995 0.6832 0.077 Uiso 1 1 calc R U
H60B H 1.1018 0.2476 0.7342 0.077 Uiso 1 1 calc R U
H60C H 1.1501 0.2681 0.6805 0.077 Uiso 1 1 calc R U
C61 C 0.8953(11) 0.1553(5) 0.6398(5) 0.060(4) Uani 1 1 d . .
H61A H 0.8220 0.1333 0.6377 0.090 Uiso 1 1 calc R U
H61B H 0.9322 0.1388 0.6658 0.090 Uiso 1 1 calc R U
H61C H 0.9254 0.1503 0.6058 0.090 Uiso 1 1 calc R U
C62 C 0.7353(9) 0.2336(6) 0.6164(4) 0.058(3) Uani 1 1 d . .
H62A H 0.7272 0.1899 0.6055 0.087 Uiso 1 1 calc R U
H62B H 0.6783 0.2387 0.6385 0.087 Uiso 1 1 calc R U
H62C H 0.7344 0.2556 0.5856 0.087 Uiso 1 1 calc R U
C63 C 0.4498(7) 0.1534(5) 0.2778(4) 0.036(2) Uani 1 1 d . .
C64 C 0.3825(8) 0.1831(5) 0.3063(4) 0.041(3) Uani 1 1 d . .
C65 C 0.2990(7) 0.2108(4) 0.3711(4) 0.028(2) Uani 1 1 d . .
C66 C 0.2483(9) 0.2188(6) 0.4152(5) 0.054(3) Uani 1 1 d . .
H66 H 0.2397 0.1903 0.4405 0.065 Uiso 1 1 calc R U
C67 C 0.2089(11) 0.2711(7) 0.4218(6) 0.077(5) Uani 1 1 d . .
H67 H 0.1785 0.2798 0.4538 0.092 Uiso 1 1 calc R U
C68 C 0.2125(12) 0.3094(7) 0.3849(5) 0.070(4) Uani 1 1 d . .
H68 H 0.1827 0.3434 0.3907 0.084 Uiso 1 1 calc R U
C69 C 0.2596(10) 0.2997(5) 0.3383(5) 0.055(3) Uani 1 1 d . .
H69 H 0.2623 0.3258 0.3114 0.066 Uiso 1 1 calc R U
C70 C 0.3016(8) 0.2504(5) 0.3338(4) 0.037(2) Uani 1 1 d . .
C71 C 0.5690(8) 0.1422(4) 0.2258(4) 0.037(3) Uani 1 1 d . U
C72 C 0.6419(9) 0.1456(5) 0.1868(4) 0.048(3) Uani 1 1 d . .
H72 H 0.6464 0.1737 0.1614 0.058 Uiso 1 1 calc R U
C73 C 0.7058(10) 0.1070(6) 0.1867(5) 0.056(3) Uani 1 1 d . .
H73 H 0.7547 0.1077 0.1602 0.068 Uiso 1 1 calc R U
C74 C 0.7010(11) 0.0677(6) 0.2235(6) 0.068(4) Uani 1 1 d . .
H74 H 0.7469 0.0415 0.2220 0.081 Uiso 1 1 calc R U
C75 C 0.6301(9) 0.0640(5) 0.2646(4) 0.045(3) Uani 1 1 d . .
H75 H 0.6281 0.0373 0.2909 0.054 Uiso 1 1 calc R U
C76 C 0.5632(8) 0.1031(4) 0.2629(4) 0.034(2) Uani 1 1 d . .
C77 C 0.6522(8) 0.1767(5) 0.3880(5) 0.045(3) Uani 1 1 d . .
H77 H 0.6615 0.1442 0.3639 0.054 Uiso 1 1 calc R U
C78 C 0.7403(8) 0.2195(5) 0.4092(4) 0.046(3) Uani 1 1 d . .
H78 H 0.8074 0.2190 0.3976 0.055 Uiso 1 1 calc R U
C79 C 0.7252(8) 0.2636(5) 0.4484(4) 0.038(2) Uani 1 1 d . .
C80 C 0.6266(8) 0.2648(5) 0.4607(5) 0.045(3) Uani 1 1 d . .
H80 H 0.6147 0.2954 0.4860 0.054 Uiso 1 1 calc R U
C81 C 0.5458(9) 0.2222(6) 0.4366(6) 0.073(5) Uani 1 1 d . .
H81 H 0.4780 0.2233 0.4467 0.088 Uiso 1 1 calc R U
C82 C 0.8168(8) 0.3054(5) 0.4739(4) 0.043(3) Uani 1 1 d . .
H82 H 0.8810 0.3057 0.4584 0.052 Uiso 1 1 calc R U
C83 C 0.8195(8) 0.3432(5) 0.5170(4) 0.035(2) Uani 1 1 d . .
H83 H 0.7553 0.3417 0.5330 0.042 Uiso 1 1 calc R U
C84 C 0.9109(8) 0.3868(5) 0.5424(4) 0.038(3) Uani 1 1 d . .
C85 C 1.0003(8) 0.3687(4) 0.5555(4) 0.032(2) Uani 1 1 d . .
C86 C 1.0034(8) 0.3056(5) 0.5496(4) 0.039(3) Uani 1 1 d . .
H86 H 0.9431 0.2748 0.5377 0.047 Uiso 1 1 calc R U
C87 C 1.0923(10) 0.2898(5) 0.5611(4) 0.046(3) Uani 1 1 d . .
H87 H 1.0951 0.2482 0.5542 0.055 Uiso 1 1 calc R U
C88 C 1.1820(9) 0.3344(6) 0.5835(5) 0.055(3) Uani 1 1 d . .
H88 H 1.2422 0.3220 0.5930 0.067 Uiso 1 1 calc R U
C89 C 1.1803(9) 0.3933(5) 0.5910(4) 0.047(3) Uani 1 1 d . .
H89 H 1.2404 0.4229 0.6051 0.056 Uiso 1 1 calc R U
C90 C 1.0898(7) 0.4127(4) 0.5781(4) 0.034(2) Uani 1 1 d . .
C91 C 1.0884(9) 0.4761(5) 0.5880(4) 0.043(3) Uani 1 1 d . .
C92 C 0.9981(8) 0.4937(5) 0.5728(4) 0.039(3) Uani 1 1 d . .
C93 C 0.9999(10) 0.5580(5) 0.5755(5) 0.052(3) Uani 1 1 d . .
H93 H 1.0589 0.5883 0.5900 0.062 Uiso 1 1 calc R U
C94 C 0.9170(12) 0.5743(6) 0.5574(5) 0.062(4) Uani 1 1 d . .
H94 H 0.9200 0.6167 0.5581 0.075 Uiso 1 1 calc R U
C95 C 0.8240(11) 0.5309(6) 0.5369(5) 0.061(4) Uani 1 1 d . .
H95 H 0.7653 0.5435 0.5254 0.073 Uiso 1 1 calc R U
C96 C 0.8248(9) 0.4693(6) 0.5350(4) 0.050(3) Uani 1 1 d . .
H96 H 0.7638 0.4395 0.5225 0.060 Uiso 1 1 calc R U
C97 C 0.9087(8) 0.4491(5) 0.5501(4) 0.034(2) Uani 1 1 d . .
C98 C 1.1818(8) 0.5200(5) 0.6115(4) 0.040(3) Uani 1 1 d . .
H98 H 1.2468 0.5197 0.5970 0.048 Uiso 1 1 calc R U
C99 C 1.1787(9) 0.5607(5) 0.6529(5) 0.055(3) Uani 1 1 d . .
H99 H 1.1133 0.5598 0.6674 0.065 Uiso 1 1 calc R U
C100 C 1.4500(9) 0.6516(5) 0.6896(4) 0.047(3) Uani 1 1 d . .
H100 H 1.5188 0.6513 0.6808 0.056 Uiso 1 1 calc R U
C101 C 1.3677(8) 0.6101(6) 0.6606(5) 0.056(3) Uani 1 1 d . .
H101 H 1.3801 0.5855 0.6306 0.067 Uiso 1 1 calc R U
C102 C 1.2691(10) 0.6061(5) 0.6770(5) 0.057(3) Uani 1 1 d . .
C103 C 1.2552(8) 0.6467(5) 0.7214(4) 0.046(3) Uani 1 1 d . .
H103 H 1.1884 0.6446 0.7345 0.055 Uiso 1 1 calc R U
C104 C 1.3412(9) 0.6886(5) 0.7444(4) 0.048(3) Uani 1 1 d . .
H104 H 1.3318 0.7168 0.7725 0.057 Uiso 1 1 calc R U
C105 C 0.3009(8) 0.0312(5) 0.3964(4) 0.040(3) Uani 1 1 d . .
C106 C 0.3689(8) 0.0024(4) 0.3681(4) 0.032(2) Uani 1 1 d . U
C107 C 0.4694(8) 0.0186(5) 0.3982(4) 0.040(3) Uani 1 1 d . U
C108 C 0.4578(8) 0.0579(4) 0.4463(4) 0.036(2) Uani 1 1 d . U
C109 C 0.3560(8) 0.0643(4) 0.4462(4) 0.032(2) Uani 1 1 d . U
C110 C 0.1871(9) 0.0255(6) 0.3817(6) 0.069(4) Uani 1 1 d . .
H11D H 0.1767 0.0186 0.3438 0.103 Uiso 1 1 calc R U
H11E H 0.1683 0.0634 0.3945 0.103 Uiso 1 1 calc R U
H11F H 0.1435 -0.0090 0.3975 0.103 Uiso 1 1 calc R U
C111 C 0.3484(11) -0.0393(6) 0.3191(6) 0.080(5) Uani 1 1 d . .
H11M H 0.2974 -0.0771 0.3249 0.120 Uiso 1 1 calc R U
H11N H 0.4129 -0.0491 0.3080 0.120 Uiso 1 1 calc R U
H11O H 0.3215 -0.0192 0.2920 0.120 Uiso 1 1 calc R U
C112 C 0.5591(11) -0.0041(5) 0.3868(5) 0.061(4) Uani 1 1 d . .
H11J H 0.5568 -0.0401 0.4054 0.092 Uiso 1 1 calc R U
H11K H 0.6217 0.0279 0.3981 0.092 Uiso 1 1 calc R U
H11L H 0.5600 -0.0154 0.3493 0.092 Uiso 1 1 calc R U
C113 C 0.5389(11) 0.0845(6) 0.4887(5) 0.066(4) Uani 1 1 d . .
H11G H 0.5113 0.1097 0.5151 0.099 Uiso 1 1 calc R U
H11H H 0.5999 0.1099 0.4740 0.099 Uiso 1 1 calc R U
H11I H 0.5583 0.0512 0.5048 0.099 Uiso 1 1 calc R U
C114 C 0.3043(10) 0.0942(5) 0.4877(4) 0.051(3) Uani 1 1 d . .
H11A H 0.2849 0.0668 0.5151 0.076 Uiso 1 1 calc R U
H11B H 0.2420 0.1029 0.4730 0.076 Uiso 1 1 calc R U
H11C H 0.3517 0.1326 0.5026 0.076 Uiso 1 1 calc R U
C115 C 0.4434(9) 0.2527(5) 0.1367(4) 0.044(3) Uani 1 1 d . U
C116 C 0.3408(9) 0.2269(5) 0.1503(4) 0.048(3) Uani 1 1 d . U
C117 C 0.3057(9) 0.2755(5) 0.1822(4) 0.044(3) Uani 1 1 d . U
C118 C 0.3915(10) 0.3281(6) 0.1889(4) 0.050(3) Uani 1 1 d . .
C119 C 0.4725(9) 0.3135(5) 0.1603(4) 0.045(3) Uani 1 1 d . .
C120 C 0.5033(11) 0.2198(6) 0.1018(5) 0.065(4) Uani 1 1 d . .
H12J H 0.4854 0.1763 0.1073 0.097 Uiso 1 1 calc R U
H12K H 0.5775 0.2372 0.1094 0.097 Uiso 1 1 calc R U
H12L H 0.4867 0.2242 0.0655 0.097 Uiso 1 1 calc R U
C121 C 0.2694(12) 0.1642(6) 0.1327(4) 0.073(5) Uani 1 1 d . .
H12G H 0.2242 0.1678 0.1035 0.110 Uiso 1 1 calc R U
H12H H 0.2271 0.1491 0.1616 0.110 Uiso 1 1 calc R U
H12I H 0.3110 0.1355 0.1216 0.110 Uiso 1 1 calc R U
C122 C 0.1948(10) 0.2664(6) 0.1999(6) 0.071(4) Uani 1 1 d . .
H12M H 0.1917 0.2988 0.2275 0.107 Uiso 1 1 calc R U
H12N H 0.1722 0.2263 0.2132 0.107 Uiso 1 1 calc R U
H12O H 0.1491 0.2684 0.1704 0.107 Uiso 1 1 calc R U
C123 C 0.3874(12) 0.3899(6) 0.2152(5) 0.065(4) Uani 1 1 d . .
H12D H 0.4467 0.4054 0.2398 0.097 Uiso 1 1 calc R U
H12E H 0.3231 0.3859 0.2339 0.097 Uiso 1 1 calc R U
H12F H 0.3896 0.4186 0.1889 0.097 Uiso 1 1 calc R U
C124 C 0.5798(10) 0.3608(6) 0.1522(5) 0.057(3) Uani 1 1 d . .
H12A H 0.5682 0.3914 0.1300 0.086 Uiso 1 1 calc R U
H12B H 0.6275 0.3388 0.1356 0.086 Uiso 1 1 calc R U
H12C H 0.6098 0.3814 0.1861 0.086 Uiso 1 1 calc R U
C125 C 0.4231(11) 0.2487(7) 0.5935(6) 0.073(4) Uani 1 1 d D .
C126 C 0.2629(10) 0.0760(6) 0.9182(5) 0.056(3) Uani 1 1 d D .
C127 C 0.8866(18) 0.2323(10) 0.0981(8) 0.112(6) Uani 1 1 d . U
C128 C 0.9718(15) 0.1008(8) 0.4822(6) 0.109(6) Uani 1 1 d D U
O13 O 0.4093(7) 0.3497(4) 0.7973(4) 0.071(3) Uani 1 1 d . .
C129 C 0.4417(12) 0.2651(7) 0.8350(6) 0.074(4) Uani 1 1 d . .
H12P H 0.5174 0.2778 0.8389 0.112 Uiso 1 1 calc R U
H12Q H 0.4188 0.2202 0.8319 0.112 Uiso 1 1 calc R U
H12R H 0.4117 0.2822 0.8656 0.112 Uiso 1 1 calc R U
C130 C 0.4075(12) 0.2878(7) 0.7878(6) 0.073(4) Uani 1 1 d . .
H13C H 0.4537 0.2821 0.7591 0.087 Uiso 1 1 calc R U
H13D H 0.3364 0.2640 0.7769 0.087 Uiso 1 1 calc R U
C131 C 0.3704(13) 0.3721(8) 0.7559(6) 0.084(5) Uani 1 1 d . .
H13A H 0.2980 0.3486 0.7476 0.100 Uiso 1 1 calc R U
H13B H 0.4115 0.3667 0.7250 0.100 Uiso 1 1 calc R U
C132 C 0.3737(19) 0.4391(10) 0.7681(10) 0.143(9) Uani 1 1 d . .
H13M H 0.3128 0.4432 0.7876 0.214 Uiso 1 1 calc R U
H13N H 0.3737 0.4581 0.7356 0.214 Uiso 1 1 calc R U
H13O H 0.4367 0.4595 0.7891 0.214 Uiso 1 1 calc R U
C133 C 0.407(2) 0.4816(11) 0.3616(9) 0.166(11) Uani 1 1 d D .
H13J H 0.3785 0.4447 0.3789 0.249 Uiso 1 1 calc R U
H13K H 0.4474 0.5139 0.3869 0.249 Uiso 1 1 calc R U
H13L H 0.4511 0.4720 0.3337 0.249 Uiso 1 1 calc R U
C134 C 0.3231(19) 0.5022(10) 0.3397(11) 0.138(8) Uani 1 1 d D U
H13H H 0.3503 0.5347 0.3169 0.166 Uiso 1 1 calc R U
H13I H 0.2852 0.5190 0.3678 0.166 Uiso 1 1 calc R U
C135 C 0.164(3) 0.4663(17) 0.2906(14) 0.238(16) Uani 1 1 d D U
H13S H 0.1204 0.4696 0.3209 0.286 Uiso 1 1 calc R U
H13T H 0.1886 0.5082 0.2801 0.286 Uiso 1 1 calc R U
C136 C 0.096(2) 0.4311(16) 0.2488(14) 0.253(17) Uani 1 1 d D U
H13P H 0.0402 0.4510 0.2424 0.380 Uiso 1 1 calc R U
H13Q H 0.1351 0.4286 0.2171 0.380 Uiso 1 1 calc R U
H13R H 0.0662 0.3897 0.2583 0.380 Uiso 1 1 calc R U
O14 O 0.2549(14) 0.4498(8) 0.3101(9) 0.176(8) Uani 1 1 d D .
C137 C 0.5164(16) 0.4273(9) 0.4773(6) 0.084(5) Uani 1 1 d . .
C138 C 0.4203(14) 0.3930(9) 0.4949(8) 0.109(7) Uani 1 1 d . .
H13E H 0.4313 0.3572 0.5105 0.163 Uiso 1 1 calc R U
H13F H 0.3704 0.3794 0.4653 0.163 Uiso 1 1 calc R U
H13G H 0.3934 0.4190 0.5209 0.163 Uiso 1 1 calc R U
C139 C 0.0218(18) 0.0905(10) 0.7589(8) 0.113(7) Uani 1 1 d D .
C140 C 0.1313(15) 0.1094(11) 0.7837(8) 0.128(8) Uani 1 1 d D U
H14A H 0.1306 0.1323 0.8179 0.192 Uiso 1 1 calc R U
H14B H 0.1777 0.1353 0.7613 0.192 Uiso 1 1 calc R U
H14C H 0.1558 0.0726 0.7880 0.192 Uiso 1 1 calc R U

loop_
_atom_site_aniso_label
_atom_site_aniso_U_11
_atom_site_aniso_U_22
_atom_site_aniso_U_33
_atom_site_aniso_U_23
_atom_site_aniso_U_13
_atom_site_aniso_U_12
Rh1 0.0385(5) 0.0337(4) 0.0231(4) 0.0025(3) 0.0081(3) 0.0076(4)
Rh2 0.0368(5) 0.0368(4) 0.0214(4) 0.0027(3) 0.0093(3) 0.0107(4)
Rh3 0.0366(5) 0.0324(4) 0.0250(4) 0.0010(3) 0.0060(3) 0.0049(3)
Rh4 0.0454(5) 0.0371(5) 0.0220(4) 0.0008(3) 0.0017(4) 0.0033(4)
N1 0.035(5) 0.039(5) 0.020(4) 0.021(4) 0.005(3) 0.015(4)
N2 0.026(4) 0.044(5) 0.017(4) -0.006(4) 0.003(3) 0.007(4)
N3 0.034(4) 0.031(4) 0.019(4) 0.004(3) -0.006(3) 0.010(4)
N4 0.030(4) 0.031(4) 0.028(4) 0.002(4) 0.004(3) 0.013(4)
N5 0.028(5) 0.039(5) 0.035(5) 0.002(4) 0.016(4) 0.007(4)
N6 0.037(5) 0.053(5) 0.026(5) 0.006(4) 0.008(4) 0.011(4)
N7 0.050(5) 0.034(4) 0.017(4) 0.010(3) 0.011(4) 0.006(4)
N8 0.049(5) 0.057(6) 0.017(4) 0.015(4) 0.012(4) 0.027(5)
N9 0.034(5) 0.042(5) 0.018(4) 0.002(4) 0.012(3) 0.001(4)
N10 0.030(5) 0.037(5) 0.031(5) -0.011(4) -0.003(4) -0.012(4)
N11 0.031(5) 0.041(5) 0.042(5) -0.011(4) 0.010(4) -0.006(4)
N12 0.046(5) 0.035(4) 0.013(4) 0.003(3) -0.007(4) -0.001(4)
N13 0.067(9) 0.198(17) 0.085(11) 0.058(11) 0.031(8) 0.024(10)
N14 0.127(15) 0.123(14) 0.085(12) 0.005(10) -0.022(11) 0.006(12)
O1 0.058(5) 0.063(5) 0.056(5) 0.001(4) -0.016(4) 0.018(4)
O2 0.065(6) 0.114(8) 0.042(5) 0.018(5) 0.024(4) 0.032(6)
O3 0.062(5) 0.061(5) 0.057(5) -0.010(4) -0.013(4) 0.033(4)
O4 0.085(7) 0.043(5) 0.093(8) -0.014(5) -0.017(6) 0.019(5)
O5 0.241(16) 0.071(7) 0.083(9) 0.001(7) 0.059(10) -0.017(9)
O6 0.164(12) 0.061(7) 0.224(16) -0.015(8) -0.123(12) 0.045(8)
O7 0.124(11) 0.108(10) 0.192(17) 0.017(10) 0.071(11) 0.013(9)
O8 0.094(10) 0.180(14) 0.151(14) -0.073(11) 0.015(9) 0.019(10)
O9 0.27(2) 0.165(16) 0.141(16) -0.023(13) -0.059(16) 0.069(16)
O10 0.132(10) 0.076(7) 0.109(10) -0.019(6) -0.030(8) 0.058(7)
O11 0.147(11) 0.119(10) 0.088(9) -0.032(7) -0.064(8) 0.051(9)
O12 0.147(12) 0.134(11) 0.167(15) 0.090(11) 0.075(11) 0.015(10)
S1 0.0571(19) 0.067(2) 0.0411(17) -0.0026(15) -0.0034(15) 0.0273(16)
S2 0.095(3) 0.0443(18) 0.0465(19) 0.0038(15) -0.0151(18) 0.0118(18)
S3 0.079(3) 0.102(3) 0.060(2) -0.001(2) 0.016(2) -0.008(2)
S4 0.062(2) 0.065(2) 0.077(3) 0.005(2) 0.0016(19) 0.0166(18)
F1 0.117(7) 0.069(5) 0.108(7) -0.027(5) -0.039(6) 0.052(5)
F2 0.087(7) 0.088(6) 0.114(8) 0.017(6) -0.010(6) -0.002(5)
F3 0.104(7) 0.080(6) 0.066(5) -0.015(4) -0.047(5) 0.026(5)
F4 0.163(10) 0.073(6) 0.104(8) -0.041(5) -0.045(7) 0.050(6)
F5 0.128(9) 0.116(8) 0.112(8) -0.031(6) -0.074(7) 0.051(7)
F6 0.157(11) 0.134(9) 0.131(10) -0.030(8) 0.081(9) -0.009(8)
F7 0.133(9) 0.096(7) 0.122(9) -0.011(7) 0.012(7) -0.012(7)
F8 0.195(13) 0.162(11) 0.102(9) -0.021(8) 0.095(9) -0.004(9)
F9 0.194(14) 0.152(11) 0.148(13) -0.002(9) -0.003(11) 0.091(11)
F10 0.137(11) 0.282(18) 0.206(15) -0.100(14) -0.001(10) 0.126(12)
F11 0.164(13) 0.29(2) 0.192(16) 0.068(15) 0.079(12) -0.003(13)
F12 0.118(9) 0.243(14) 0.116(10) -0.064(9) -0.050(8) 0.093(10)
C1 0.028(5) 0.029(5) 0.027(5) -0.008(4) -0.003(4) 0.008(4)
C2 0.031(6) 0.034(6) 0.045(7) -0.006(5) 0.010(5) 0.002(5)
C3 0.035(6) 0.040(6) 0.030(6) 0.002(5) -0.003(4) 0.011(5)
C4 0.054(7) 0.065(8) 0.032(6) 0.004(6) 0.004(5) 0.027(6)
C5 0.033(6) 0.084(9) 0.044(7) -0.009(7) -0.005(5) 0.009(6)
C6 0.037(6) 0.051(7) 0.053(8) -0.002(6) -0.002(6) -0.001(5)
C7 0.033(6) 0.055(7) 0.040(6) 0.000(5) 0.005(5) 0.013(5)
C8 0.027(5) 0.041(6) 0.029(5) -0.002(5) -0.004(4) 0.010(4)
C9 0.020(5) 0.040(6) 0.031(5) -0.011(4) 0.001(4) 0.006(4)
C10 0.044(6) 0.035(6) 0.033(6) -0.004(5) 0.003(5) 0.009(5)
C11 0.029(6) 0.046(6) 0.050(7) -0.005(5) -0.027(5) 0.006(5)
C12 0.038(6) 0.052(7) 0.048(7) 0.004(6) -0.002(5) 0.004(5)
C13 0.037(6) 0.057(7) 0.054(8) 0.016(6) 0.017(6) 0.014(6)
C14 0.033(5) 0.027(5) 0.027(5) -0.013(4) 0.003(4) -0.003(4)
C15 0.049(7) 0.031(6) 0.055(8) -0.018(5) -0.005(6) 0.002(5)
C16 0.030(6) 0.052(7) 0.047(7) -0.010(5) 0.006(5) 0.013(5)
C17 0.049(7) 0.037(6) 0.034(6) -0.010(5) 0.010(5) 0.011(5)
C18 0.043(7) 0.058(8) 0.076(9) -0.048(7) -0.002(6) -0.020(6)
C19 0.033(7) 0.082(10) 0.095(11) -0.029(9) 0.006(7) 0.026(7)
C20 0.051(7) 0.056(7) 0.026(6) -0.007(5) 0.008(5) 0.009(6)
C21 0.068(9) 0.054(7) 0.045(7) -0.025(6) -0.015(6) 0.035(6)
C22 0.049(7) 0.052(7) 0.019(5) -0.009(5) 0.005(5) 0.014(5)
C23 0.045(7) 0.043(6) 0.045(7) -0.003(5) -0.007(5) 0.018(5)
C24 0.082(9) 0.042(7) 0.038(7) -0.001(5) 0.017(6) 0.009(6)
C25 0.075(9) 0.068(9) 0.051(8) 0.005(7) 0.026(7) 0.003(7)
C26 0.073(10) 0.049(7) 0.061(9) 0.001(6) 0.007(7) 0.013(7)
C27 0.072(9) 0.048(7) 0.070(10) -0.007(7) 0.001(8) 0.023(7)
C28 0.056(7) 0.059(7) 0.025(6) 0.003(5) 0.005(5) 0.022(6)
C29 0.059(7) 0.062(7) 0.020(5) 0.007(5) 0.001(5) 0.026(6)
C30 0.049(7) 0.051(7) 0.028(6) -0.007(5) 0.005(5) 0.013(6)
C31 0.053(7) 0.061(8) 0.048(7) -0.001(6) -0.005(6) 0.032(6)
C32 0.047(7) 0.081(10) 0.050(8) 0.003(7) -0.003(6) 0.009(7)
C33 0.047(8) 0.081(9) 0.053(8) -0.022(7) -0.003(6) 0.010(7)
C34 0.078(9) 0.055(7) 0.036(7) -0.014(6) -0.016(6) 0.032(7)
C35 0.047(7) 0.040(6) 0.029(6) 0.004(5) 0.001(5) 0.016(5)
C36 0.066(8) 0.055(7) 0.032(6) 0.002(5) -0.001(6) 0.029(6)
C37 0.054(7) 0.064(8) 0.032(6) -0.007(6) 0.008(5) 0.021(6)
C38 0.042(6) 0.039(6) 0.028(5) 0.004(4) 0.002(5) 0.013(5)
C39 0.042(6) 0.045(6) 0.030(6) 0.000(5) -0.002(5) 0.020(5)
C40 0.058(7) 0.036(6) 0.037(6) -0.001(5) -0.005(5) 0.019(5)
C41 0.066(8) 0.054(7) 0.048(7) -0.024(6) -0.023(6) 0.022(6)
C42 0.037(6) 0.061(7) 0.029(6) -0.001(5) 0.003(5) 0.020(5)
C43 0.062(7) 0.035(6) 0.015(5) 0.010(4) -0.004(5) 0.004(5)
C44 0.046(5) 0.031(5) 0.016(4) 0.012(4) 0.009(4) -0.001(4)
C45 0.050(6) 0.036(6) 0.045(6) 0.011(5) -0.012(5) 0.008(5)
C46 0.044(4) 0.037(4) 0.020(4) 0.016(3) 0.001(3) 0.006(3)
C47 0.053(7) 0.045(6) 0.033(6) -0.005(5) 0.000(5) -0.007(5)
C48 0.077(9) 0.063(8) 0.034(7) 0.012(6) -0.008(6) 0.006(7)
C49 0.069(7) 0.051(6) 0.026(5) 0.020(5) 0.023(5) 0.007(6)
C50 0.049(7) 0.050(7) 0.047(7) 0.021(6) 0.008(6) -0.003(6)
C51 0.105(11) 0.042(7) 0.028(6) 0.004(5) 0.010(6) 0.012(7)
C52 0.071(9) 0.066(9) 0.072(10) 0.006(7) 0.022(8) 0.026(7)
C53 0.057(6) 0.045(5) 0.024(5) 0.026(4) 0.015(4) 0.019(5)
C54 0.057(6) 0.034(5) 0.018(4) 0.010(4) 0.015(4) 0.002(4)
C55 0.033(5) 0.051(6) 0.040(5) 0.007(5) 0.027(4) 0.013(4)
C56 0.040(6) 0.045(6) 0.033(5) 0.007(5) 0.007(5) 0.028(5)
C57 0.049(6) 0.056(6) 0.016(4) 0.024(4) 0.018(4) 0.023(5)
C58 0.097(10) 0.057(8) 0.041(7) 0.022(6) 0.034(7) 0.034(7)
C59 0.080(9) 0.061(8) 0.040(7) 0.025(6) 0.014(6) -0.004(7)
C60 0.053(7) 0.091(8) 0.016(5) 0.018(5) 0.018(5) 0.025(6)
C61 0.084(9) 0.041(6) 0.055(8) -0.020(6) 0.017(7) 0.025(6)
C62 0.053(8) 0.089(10) 0.030(6) -0.001(6) 0.015(6) 0.018(7)
C63 0.028(5) 0.041(6) 0.031(6) -0.011(5) 0.012(4) -0.001(5)
C64 0.033(6) 0.048(7) 0.037(6) -0.008(5) -0.002(5) 0.007(5)
C65 0.029(5) 0.033(5) 0.022(5) -0.003(4) -0.003(4) 0.008(4)
C66 0.050(7) 0.058(7) 0.062(8) -0.010(6) 0.004(6) 0.033(6)
C67 0.079(10) 0.089(11) 0.078(11) -0.014(9) 0.013(8) 0.058(9)
C68 0.102(11) 0.086(10) 0.046(8) 0.033(7) 0.026(8) 0.060(9)
C69 0.063(8) 0.051(7) 0.049(8) -0.009(6) 0.013(6) 0.015(6)
C70 0.038(6) 0.044(6) 0.031(6) 0.000(5) -0.005(5) 0.014(5)
C71 0.044(6) 0.031(5) 0.025(5) -0.015(4) 0.006(4) -0.006(5)
C72 0.065(8) 0.033(6) 0.041(7) 0.005(5) 0.023(6) -0.001(6)
C73 0.061(8) 0.067(8) 0.045(7) 0.018(6) 0.037(6) 0.018(7)
C74 0.069(9) 0.045(7) 0.087(11) -0.013(7) 0.039(8) 0.017(6)
C75 0.061(7) 0.038(6) 0.037(6) 0.005(5) 0.019(5) 0.014(5)
C76 0.040(6) 0.026(5) 0.024(5) -0.012(4) 0.005(4) -0.008(4)
C77 0.040(7) 0.038(6) 0.050(7) -0.010(5) -0.007(5) 0.003(5)
C78 0.033(6) 0.064(7) 0.041(7) -0.003(6) 0.005(5) 0.017(5)
C79 0.036(6) 0.048(6) 0.033(6) 0.009(5) 0.002(5) 0.011(5)
C80 0.043(7) 0.036(6) 0.052(7) -0.015(5) -0.017(5) 0.011(5)
C81 0.032(7) 0.067(8) 0.105(12) -0.043(8) 0.007(7) 0.000(6)
C82 0.033(6) 0.055(7) 0.041(6) -0.003(5) 0.000(5) 0.012(5)
C83 0.035(6) 0.043(6) 0.025(5) 0.011(5) 0.009(4) 0.001(5)
C84 0.048(7) 0.046(6) 0.013(5) 0.007(4) -0.001(4) -0.003(5)
C85 0.037(6) 0.034(5) 0.023(5) -0.009(4) 0.000(4) 0.011(4)
C86 0.044(6) 0.045(6) 0.025(5) 0.005(5) 0.008(5) 0.003(5)
C87 0.073(9) 0.047(7) 0.026(6) 0.014(5) 0.006(5) 0.028(6)
C88 0.036(7) 0.075(9) 0.055(8) 0.005(7) 0.001(6) 0.014(6)
C89 0.037(6) 0.056(7) 0.044(7) -0.008(6) -0.012(5) 0.011(5)
C90 0.031(5) 0.037(6) 0.029(5) -0.014(4) -0.009(4) 0.009(4)
C91 0.064(8) 0.036(6) 0.024(5) 0.005(5) 0.005(5) 0.002(5)
C92 0.033(6) 0.046(6) 0.032(6) -0.004(5) 0.006(5) 0.003(5)
C93 0.061(8) 0.038(6) 0.049(7) -0.015(5) 0.000(6) 0.005(6)
C94 0.085(11) 0.048(7) 0.057(8) 0.007(6) 0.017(8) 0.022(7)
C95 0.070(9) 0.080(10) 0.052(8) 0.018(7) 0.025(7) 0.049(8)
C96 0.046(7) 0.066(8) 0.030(6) -0.006(6) -0.005(5) 0.004(6)
C97 0.040(6) 0.044(6) 0.023(5) 0.011(4) 0.011(4) 0.019(5)
C98 0.037(6) 0.049(6) 0.025(5) 0.001(5) -0.001(4) -0.003(5)
C99 0.031(6) 0.060(8) 0.061(8) -0.003(6) -0.008(6) -0.006(5)
C100 0.040(6) 0.055(7) 0.040(6) -0.018(5) 0.010(5) 0.007(5)
C101 0.036(6) 0.066(8) 0.049(7) -0.025(6) 0.010(5) -0.008(6)
C102 0.053(8) 0.044(7) 0.060(8) -0.016(6) -0.018(6) -0.008(6)
C103 0.037(6) 0.061(7) 0.038(6) -0.001(6) 0.011(5) 0.011(6)
C104 0.051(7) 0.046(6) 0.036(6) -0.009(5) -0.002(5) -0.002(6)
C105 0.042(6) 0.032(5) 0.045(7) -0.001(5) -0.002(5) 0.006(5)
C106 0.042(4) 0.031(4) 0.022(4) 0.016(3) 0.012(3) 0.003(3)
C107 0.042(6) 0.039(6) 0.033(6) -0.004(5) 0.008(5) 0.003(5)
C108 0.050(4) 0.033(4) 0.028(4) 0.018(3) -0.004(3) 0.010(3)
C109 0.042(4) 0.034(4) 0.021(4) 0.017(3) 0.013(3) 0.006(3)
C110 0.047(7) 0.060(8) 0.080(10) -0.012(7) 0.022(7) -0.017(6)
C111 0.075(10) 0.065(9) 0.084(11) -0.045(8) 0.001(8) 0.010(8)
C112 0.096(11) 0.047(7) 0.048(8) 0.017(6) 0.017(7) 0.024(7)
C113 0.083(10) 0.058(8) 0.050(8) -0.005(6) -0.014(7) 0.010(7)
C114 0.070(8) 0.057(7) 0.024(6) 0.009(5) 0.015(5) 0.011(6)
C115 0.071(7) 0.045(5) 0.014(4) 0.010(4) 0.005(4) 0.006(5)
C116 0.061(7) 0.047(6) 0.021(5) -0.010(5) -0.004(5) -0.005(5)
C117 0.055(7) 0.056(7) 0.016(5) 0.019(5) -0.006(5) 0.000(5)
C118 0.059(8) 0.065(8) 0.031(6) 0.022(6) -0.006(6) 0.020(6)
C119 0.059(7) 0.052(7) 0.020(5) 0.013(5) 0.007(5) 0.004(6)
C120 0.076(9) 0.076(9) 0.039(7) -0.009(7) -0.007(7) 0.017(7)
C121 0.120(12) 0.054(8) 0.023(6) -0.003(6) -0.030(7) -0.019(8)
C122 0.060(9) 0.070(9) 0.091(12) 0.026(8) 0.013(8) 0.021(7)
C123 0.098(11) 0.059(8) 0.046(8) 0.015(6) 0.012(7) 0.031(8)
C124 0.067(8) 0.059(8) 0.034(7) 0.011(6) -0.011(6) -0.007(6)
C125 0.073(10) 0.077(10) 0.073(11) -0.017(8) -0.009(9) 0.033(9)
C126 0.066(9) 0.074(9) 0.035(7) 0.000(6) -0.004(6) 0.033(7)
C127 0.112(13) 0.114(13) 0.088(12) 0.005(11) 0.023(11) -0.010(11)
C128 0.118(13) 0.127(13) 0.083(11) -0.037(10) 0.001(10) 0.052(11)
O13 0.072(6) 0.078(7) 0.062(6) -0.012(5) -0.014(5) 0.026(5)
C129 0.083(10) 0.084(10) 0.063(10) 0.024(8) 0.021(8) 0.025(8)
C130 0.080(10) 0.075(10) 0.057(9) -0.020(8) 0.015(8) 0.018(8)
C131 0.072(10) 0.106(13) 0.072(11) 0.000(10) 0.001(9) 0.025(10)
C132 0.16(2) 0.14(2) 0.14(2) 0.023(16) -0.046(17) 0.062(17)
C133 0.21(3) 0.14(2) 0.103(19) -0.022(16) -0.024(19) -0.01(2)
C134 0.150(16) 0.102(13) 0.162(17) -0.008(13) 0.018(14) 0.037(13)
C135 0.23(2) 0.25(2) 0.24(2) -0.045(17) 0.041(18) 0.101(18)
C136 0.15(2) 0.27(3) 0.28(3) -0.14(3) -0.03(2) 0.01(2)
O14 0.133(14) 0.142(14) 0.25(2) -0.037(14) 0.031(14) 0.042(12)
C137 0.092(13) 0.118(14) 0.056(10) -0.005(9) -0.010(9) 0.062(12)
C138 0.086(13) 0.126(16) 0.129(18) 0.051(14) 0.000(12) 0.040(12)
C139 0.14(2) 0.130(18) 0.078(14) 0.044(13) 0.047(14) 0.033(16)
C140 0.106(15) 0.20(2) 0.093(14) -0.005(14) 0.000(12) 0.079(15)

loop_
_atom_type_symbol
_atom_type_description
_atom_type_scat_dispersion_real
_atom_type_scat_dispersion_imag
_atom_type_scat_source
C C 0.0033 0.0016 'International Tables Vol C Tables 4.2.6.8 and 6.1.1.4'
H H 0.0000 0.0000 'International Tables Vol C Tables 4.2.6.8 and 6.1.1.4'
N N 0.0061 0.0033 'International Tables Vol C Tables 4.2.6.8 and 6.1.1.4'
O O 0.0106 0.0060 'International Tables Vol C Tables 4.2.6.8 and 6.1.1.4'
F F 0.0171 0.0103 'International Tables Vol C Tables 4.2.6.8 and 6.1.1.4'
S S 0.1246 0.1234 'International Tables Vol C Tables 4.2.6.8 and 6.1.1.4'
Rh Rh -1.1178 0.9187 'International Tables Vol C Tables 4.2.6.8 and 6.1.1.4'

loop_
_geom_angle_atom_site_label_1
_geom_angle_atom_site_label_2
_geom_angle_atom_site_label_3
_geom_angle
_geom_angle_site_symmetry_1
_geom_angle_site_symmetry_3
C47 Rh1 N5 151.6(4) . .
C47 Rh1 C44 65.4(4) . .
N5 Rh1 C44 93.6(3) . .
C47 Rh1 C43 40.6(3) . .
N5 Rh1 C43 111.1(4) . .
C44 Rh1 C43 39.0(4) . .
C47 Rh1 C45 64.7(4) . .
N5 Rh1 C45 111.3(4) . .
C44 Rh1 C45 38.8(4) . .
C43 Rh1 C45 65.8(4) . .
C47 Rh1 N2 97.4(4) . .
N5 Rh1 N2 87.6(3) . .
C44 Rh1 N2 141.6(3) . .
C43 Rh1 N2 105.6(4) . .
C45 Rh1 N2 160.9(4) . .
C47 Rh1 N1 125.0(3) . .
N5 Rh1 N1 83.4(3) . .
C44 Rh1 N1 138.6(3) . .
C43 Rh1 N1 164.5(3) . .
C45 Rh1 N1 104.5(3) . .
N2 Rh1 N1 79.7(3) . .
C47 Rh1 C46 37.1(4) . .
N5 Rh1 C46 149.9(3) . .
C44 Rh1 C46 64.3(3) . .
C43 Rh1 C46 65.1(3) . .
C45 Rh1 C46 38.7(4) . .
N2 Rh1 C46 122.5(3) . .
N1 Rh1 C46 99.6(3) . .
C53 Rh2 N6 95.8(4) . 2_667
C53 Rh2 C54 38.3(4) . .
N6 Rh2 C54 103.7(4) 2_667 .
C53 Rh2 N3 150.8(4) . .
N6 Rh2 N3 87.5(3) 2_667 .
C54 Rh2 N3 112.7(4) . .
C53 Rh2 C55 64.0(4) . .
N6 Rh2 C55 139.7(4) 2_667 .
C54 Rh2 C55 38.8(4) . .
N3 Rh2 C55 95.1(4) . .
C53 Rh2 C56 63.4(4) . .
N6 Rh2 C56 158.4(4) 2_667 .
C54 Rh2 C56 64.2(4) . .
N3 Rh2 C56 113.4(3) . .
C55 Rh2 C56 38.1(4) . .
C53 Rh2 N4 129.7(4) . .
N6 Rh2 N4 83.9(3) 2_667 .
C54 Rh2 N4 165.6(3) . .
N3 Rh2 N4 79.5(3) . .
C55 Rh2 N4 136.2(3) . .
C56 Rh2 N4 104.5(4) . .
C53 Rh2 C57 37.7(4) . .
N6 Rh2 C57 121.3(4) 2_667 .
C54 Rh2 C57 64.1(4) . .
N3 Rh2 C57 151.2(3) . .
C55 Rh2 C57 64.0(4) . .
C56 Rh2 C57 38.1(4) . .
N4 Rh2 C57 101.4(3) . .
N11 Rh3 C105 150.9(4) . .
N11 Rh3 C107 110.5(4) . .
C105 Rh3 C107 65.9(4) . .
N11 Rh3 C106 150.4(4) . .
C105 Rh3 C106 38.4(4) . .
C107 Rh3 C106 40.3(4) . .
N11 Rh3 N8 85.3(4) . .
C105 Rh3 N8 98.6(4) . .
C107 Rh3 N8 163.8(4) . .
C106 Rh3 N8 124.2(4) . .
N11 Rh3 C108 92.0(4) . .
C105 Rh3 C108 66.3(4) . .
C107 Rh3 C108 40.3(4) . .
C106 Rh3 C108 67.3(4) . .
N8 Rh3 C108 139.5(4) . .
N11 Rh3 N7 84.8(3) . .
C105 Rh3 N7 124.3(4) . .
C107 Rh3 N7 104.7(3) . .
C106 Rh3 N7 97.7(3) . .
N8 Rh3 N7 79.6(3) . .
C108 Rh3 N7 140.5(4) . .
N11 Rh3 C109 110.5(4) . .
C105 Rh3 C109 40.7(4) . .
C107 Rh3 C109 65.2(4) . .
C106 Rh3 C109 66.2(4) . .
N8 Rh3 C109 106.6(3) . .
C108 Rh3 C109 37.5(4) . .
N7 Rh3 C109 163.6(3) . .
C118 Rh4 C119 38.8(4) . .
C118 Rh4 N9 113.3(4) . .
C119 Rh4 N9 151.8(4) . .
C118 Rh4 N12 99.2(4) . 2_766
C119 Rh4 N12 93.8(4) . 2_766
N9 Rh4 N12 86.7(3) . 2_766
C118 Rh4 C117 39.0(4) . .
C119 Rh4 C117 64.2(4) . .
N9 Rh4 C117 95.9(4) . .
N12 Rh4 C117 134.9(4) 2_766 .
C118 Rh4 C116 66.3(4) . .
C119 Rh4 C116 64.1(4) . .
N9 Rh4 C116 114.3(4) . .
N12 Rh4 C116 157.6(4) 2_766 .
C117 Rh4 C116 40.0(4) . .
C118 Rh4 C115 65.4(5) . .
C119 Rh4 C115 38.2(4) . .
N9 Rh4 C115 151.9(4) . .
N12 Rh4 C115 121.4(4) 2_766 .
C117 Rh4 C115 64.9(4) . .
C116 Rh4 C115 38.0(4) . .
C118 Rh4 N10 166.4(4) . .
C119 Rh4 N10 129.2(4) . .
N9 Rh4 N10 79.0(3) . .
N12 Rh4 N10 86.8(3) 2_766 .
C117 Rh4 N10 138.0(4) . .
C116 Rh4 N10 104.1(4) . .
C115 Rh4 N10 101.1(4) . .
C1 N1 C14 101.6(7) . .
C1 N1 Rh1 110.3(6) . .
C14 N1 Rh1 146.4(6) . .
C2 N2 C3 102.2(8) . .
C2 N2 Rh1 109.2(6) . .
C3 N2 Rh1 147.8(6) . .
C2 N3 C8 101.3(8) . .
C2 N3 Rh2 111.7(6) . .
C8 N3 Rh2 146.5(6) . .
C1 N4 C9 101.8(8) . .
C1 N4 Rh2 108.6(6) . .
C9 N4 Rh2 148.7(7) . .
C15 N5 C19 116.4(9) . .
C15 N5 Rh1 121.2(7) . .
C19 N5 Rh1 121.9(7) . .
C42 N6 C38 116.4(9) . .
C42 N6 Rh2 123.2(7) . 2_667
C38 N6 Rh2 119.5(7) . 2_667
C63 N7 C76 100.7(8) . .
C63 N7 Rh3 109.8(6) . .
C76 N7 Rh3 147.0(7) . .
C64 N8 C65 102.3(8) . .
C64 N8 Rh3 109.7(7) . .
C65 N8 Rh3 144.8(6) . .
C64 N9 C70 101.7(8) . .
C64 N9 Rh4 111.3(7) . .
C70 N9 Rh4 145.7(7) . .
C63 N10 C71 102.9(9) . .
C63 N10 Rh4 108.6(7) . .
C71 N10 Rh4 146.7(7) . .
C77 N11 C81 115.9(9) . .
C77 N11 Rh3 119.8(7) . .
C81 N11 Rh3 121.6(7) . .
C104 N12 C100 118.7(9) . .
C104 N12 Rh4 117.8(7) . 2_766
C100 N12 Rh4 121.8(7) . 2_766
O1 S1 O3 115.8(5) . .
O1 S1 O2 116.6(6) . .
O3 S1 O2 113.7(6) . .
O1 S1 C125 101.3(6) . .
O3 S1 C125 103.5(6) . .
O2 S1 C125 103.1(6) . .
O5 S2 O4 119.8(8) . .
O5 S2 O6 111.7(10) . .
O4 S2 O6 110.9(7) . .
O5 S2 C126 103.0(8) . .
O4 S2 C126 105.2(6) . .
O6 S2 C126 104.4(8) . .
O7 S3 O8 112.8(11) . .
O7 S3 O9 111.2(12) . .
O8 S3 O9 121.3(12) . .
O7 S3 C127 101.8(9) . .
O8 S3 C127 102.6(10) . .
O9 S3 C127 104.3(11) . .
O12 S4 O11 110.8(10) . .
O12 S4 O10 118.1(10) . .
O11 S4 O10 115.9(8) . .
O12 S4 C128 105.1(9) . .
O11 S4 C128 100.2(8) . .
O10 S4 C128 104.0(8) . .
N4 C1 N1 119.3(8) . .
N4 C1 C2 122.2(9) . .
N1 C1 C2 118.0(9) . .
N2 C2 N3 119.1(9) . .
N2 C2 C1 122.8(9) . .
N3 C2 C1 117.9(9) . .
C8 C3 N2 108.9(8) . .
C8 C3 C4 120.4(10) . .
N2 C3 C4 130.6(10) . .
C5 C4 C3 115.0(11) . .
C6 C5 C4 124.6(12) . .
C5 C6 C7 122.4(11) . .
C6 C7 C8 115.6(11) . .
C3 C8 N3 108.5(8) . .
C3 C8 C7 121.8(9) . .
N3 C8 C7 129.5(9) . .
C10 C9 N4 128.7(9) . .
C10 C9 C14 122.6(9) . .
N4 C9 C14 108.7(8) . .
C9 C10 C11 116.4(10) . .
C12 C11 C10 119.4(9) . .
C13 C12 C11 122.0(11) . .
C12 C13 C14 121.1(11) . .
C13 C14 N1 133.0(10) . .
C13 C14 C9 118.4(10) . .
N1 C14 C9 108.6(8) . .
N5 C15 C16 124.8(10) . .
C15 C16 C17 118.7(10) . .
C18 C17 C16 116.0(9) . .
C18 C17 C20 119.2(10) . .
C16 C17 C20 124.7(10) . .
C19 C18 C17 119.0(10) . .
N5 C19 C18 124.7(11) . .
C21 C20 C17 123.8(10) . .
C20 C21 C22 123.9(10) . .
C35 C22 C23 119.4(9) . .
C35 C22 C21 119.7(10) . .
C23 C22 C21 120.4(10) . .
C24 C23 C28 119.4(10) . .
C24 C23 C22 122.9(10) . .
C28 C23 C22 117.7(10) . .
C25 C24 C23 122.2(11) . .
C24 C25 C26 117.3(12) . .
C27 C26 C25 123.5(13) . .
C26 C27 C28 121.1(12) . .
C29 C28 C23 120.4(11) . .
C29 C28 C27 123.0(11) . .
C23 C28 C27 116.3(11) . .
C30 C29 C28 120.2(10) . .
C30 C29 C36 123.7(11) . .
C28 C29 C36 116.1(11) . .
C29 C30 C31 120.0(10) . .
C29 C30 C35 119.1(10) . .
C31 C30 C35 120.8(10) . .
C30 C31 C32 121.1(11) . .
C31 C32 C33 120.3(12) . .
C34 C33 C32 117.7(12) . .
C33 C34 C35 123.8(11) . .
C22 C35 C30 122.5(10) . .
C22 C35 C34 121.1(10) . .
C30 C35 C34 116.3(10) . .
C37 C36 C29 125.2(11) . .
C36 C37 C40 125.5(11) . .
N6 C38 C39 123.8(10) . .
C38 C39 C40 120.8(10) . .
C39 C40 C41 113.5(9) . .
C39 C40 C37 125.4(10) . .
C41 C40 C37 120.9(10) . .
C42 C41 C40 121.8(10) . .
C41 C42 N6 123.4(10) . .
C44 C43 C47 104.1(8) . .
C44 C43 C48 127.6(9) . .
C47 C43 C48 127.7(11) . .
C44 C43 Rh1 69.9(5) . .
C47 C43 Rh1 68.1(6) . .
C48 C43 Rh1 132.4(8) . .
C45 C44 C43 110.2(9) . .
C45 C44 C49 125.9(10) . .
C43 C44 C49 123.6(9) . .
C45 C44 Rh1 71.6(6) . .
C43 C44 Rh1 71.1(5) . .
C49 C44 Rh1 128.4(7) . .
C44 C45 C46 107.2(9) . .
C44 C45 C50 125.9(11) . .
C46 C45 C50 125.9(10) . .
C44 C45 Rh1 69.7(5) . .
C46 C45 Rh1 72.7(6) . .
C50 C45 Rh1 131.8(8) . .
C47 C46 C45 107.5(9) . .
C47 C46 C51 125.9(10) . .
C45 C46 C51 125.0(10) . .
C47 C46 Rh1 67.2(6) . .
C45 C46 Rh1 68.6(6) . .
C51 C46 Rh1 118.2(6) . .
C46 C47 C43 110.6(9) . .
C46 C47 C52 127.2(10) . .
C43 C47 C52 121.5(10) . .
C46 C47 Rh1 75.7(7) . .
C43 C47 Rh1 71.3(6) . .
C52 C47 Rh1 127.3(8) . .
C54 C53 C57 110.6(9) . .
C54 C53 C58 124.1(11) . .
C57 C53 C58 125.2(11) . .
C54 C53 Rh2 71.0(5) . .
C57 C53 Rh2 74.0(5) . .
C58 C53 Rh2 124.7(7) . .
C53 C54 C55 107.0(9) . .
C53 C54 C59 124.9(10) . .
C55 C54 C59 128.0(11) . .
C53 C54 Rh2 70.6(6) . .
C55 C54 Rh2 71.6(5) . .
C59 C54 Rh2 125.9(7) . .
C56 C55 C54 107.2(9) . .
C56 C55 C60 124.7(10) . .
C54 C55 C60 128.1(10) . .
C56 C55 Rh2 71.0(5) . .
C54 C55 Rh2 69.6(5) . .
C60 C55 Rh2 127.0(7) . .
C55 C56 C57 109.3(9) . .
C55 C56 C61 122.8(9) . .
C57 C56 C61 127.9(10) . .
C55 C56 Rh2 70.9(6) . .
C57 C56 Rh2 72.5(5) . .
C61 C56 Rh2 124.5(8) . .
C53 C57 C56 105.8(10) . .
C53 C57 C62 129.8(10) . .
C56 C57 C62 124.3(11) . .
C53 C57 Rh2 68.3(6) . .
C56 C57 Rh2 69.5(6) . .
C62 C57 Rh2 126.9(7) . .
N10 C63 N7 118.1(9) . .
N10 C63 C64 120.4(11) . .
N7 C63 C64 120.2(10) . .
N9 C64 N8 118.8(9) . .
N9 C64 C63 120.6(10) . .
N8 C64 C63 120.3(10) . .
C66 C65 C70 119.0(10) . .
C66 C65 N8 131.6(10) . .
C70 C65 N8 109.4(8) . .
C65 C66 C67 116.9(13) . .
C68 C67 C66 122.9(14) . .
C67 C68 C69 120.5(13) . .
C70 C69 C68 115.6(12) . .
C69 C70 C65 124.9(10) . .
C69 C70 N9 127.3(10) . .
C65 C70 N9 107.8(8) . .
C76 C71 C72 121.8(10) . .
C76 C71 N10 107.5(9) . .
C72 C71 N10 130.7(10) . .
C73 C72 C71 117.7(10) . .
C74 C73 C72 121.3(11) . .
C73 C74 C75 122.8(12) . .
C76 C75 C74 114.6(11) . .
C71 C76 C75 121.8(10) . .
C71 C76 N7 110.7(9) . .
C75 C76 N7 127.5(9) . .
N11 C77 C78 124.4(10) . .
C77 C78 C79 116.7(10) . .
C80 C79 C78 118.9(10) . .
C80 C79 C82 123.7(10) . .
C78 C79 C82 117.4(9) . .
C81 C80 C79 119.7(10) . .
N11 C81 C80 124.1(11) . .
C83 C82 C79 126.3(10) . .
C82 C83 C84 126.9(10) . .
C85 C84 C97 120.5(9) . .
C85 C84 C83 121.8(9) . .
C97 C84 C83 117.6(10) . .
C84 C85 C90 120.5(9) . .
C84 C85 C86 121.6(9) . .
C90 C85 C86 117.8(9) . .
C87 C86 C85 120.1(10) . .
C86 C87 C88 121.5(10) . .
C89 C88 C87 119.5(11) . .
C88 C89 C90 121.2(10) . .
C85 C90 C89 119.6(9) . .
C85 C90 C91 120.1(9) . .
C89 C90 C91 120.4(9) . .
C92 C91 C90 118.4(9) . .
C92 C91 C98 123.2(9) . .
C90 C91 C98 118.4(10) . .
C91 C92 C97 121.1(9) . .
C91 C92 C93 119.4(10) . .
C97 C92 C93 119.2(10) . .
C94 C93 C92 118.9(11) . .
C93 C94 C95 123.4(12) . .
C96 C95 C94 116.1(12) . .
C97 C96 C95 123.9(11) . .
C96 C97 C84 122.3(10) . .
C96 C97 C92 118.3(10) . .
C84 C97 C92 119.4(9) . .
C99 C98 C91 122.4(10) . .
C98 C99 C102 124.4(11) . .
N12 C100 C101 123.5(10) . .
C102 C101 C100 118.1(10) . .
C101 C102 C103 118.2(10) . .
C101 C102 C99 122.9(11) . .
C103 C102 C99 118.9(11) . .
C104 C103 C102 118.5(10) . .
N12 C104 C103 122.8(10) . .
C106 C105 C109 108.8(9) . .
C106 C105 C110 126.1(10) . .
C109 C105 C110 125.0(10) . .
C106 C105 Rh3 71.7(6) . .
C109 C105 Rh3 71.3(5) . .
C110 C105 Rh3 126.9(8) . .
C105 C106 C111 129.3(10) . .
C105 C106 C107 107.2(9) . .
C111 C106 C107 123.4(10) . .
C105 C106 Rh3 69.9(6) . .
C111 C106 Rh3 127.9(8) . .
C107 C106 Rh3 69.6(6) . .
C112 C107 C106 127.3(10) . .
C112 C107 C108 124.8(10) . .
C106 C107 C108 107.6(9) . .
C112 C107 Rh3 129.6(8) . .
C106 C107 Rh3 70.2(6) . .
C108 C107 Rh3 70.5(5) . .
C109 C108 C107 108.0(9) . .
C109 C108 C113 125.4(10) . .
C107 C108 C113 126.6(10) . .
C109 C108 Rh3 71.8(5) . .
C107 C108 Rh3 69.2(6) . .
C113 C108 Rh3 126.1(8) . .
C108 C109 C114 128.3(10) . .
C108 C109 C105 108.3(9) . .
C114 C109 C105 123.2(9) . .
C108 C109 Rh3 70.7(5) . .
C114 C109 Rh3 129.9(7) . .
C105 C109 Rh3 68.0(5) . .
C119 C115 C116 107.6(10) . .
C119 C115 C120 128.6(11) . .
C116 C115 C120 123.7(10) . .
C119 C115 Rh4 68.8(6) . .
C116 C115 Rh4 70.5(6) . .
C120 C115 Rh4 128.0(8) . .
C115 C116 C117 107.2(9) . .
C115 C116 C121 129.6(11) . .
C117 C116 C121 122.9(11) . .
C115 C116 Rh4 71.5(6) . .
C117 C116 Rh4 69.8(5) . .
C121 C116 Rh4 128.7(8) . .
C118 C117 C116 107.0(10) . .
C118 C117 C122 130.6(12) . .
C116 C117 C122 122.3(10) . .
C118 C117 Rh4 68.6(6) . .
C116 C117 Rh4 70.1(6) . .
C122 C117 Rh4 128.5(8) . .
C119 C118 C117 107.1(11) . .
C119 C118 C123 127.5(11) . .
C117 C118 C123 124.8(12) . .
C119 C118 Rh4 71.0(6) . .
C117 C118 Rh4 72.4(7) . .
C123 C118 Rh4 128.8(8) . .
C118 C119 C115 111.0(10) . .
C118 C119 C124 124.5(11) . .
C115 C119 C124 124.4(11) . .
C118 C119 Rh4 70.2(6) . .
C115 C119 Rh4 73.0(6) . .
C124 C119 Rh4 127.3(8) . .
F1 C125 F3 107.8(12) . .
F1 C125 F2 106.6(14) . .
F3 C125 F2 108.5(12) . .
F1 C125 S1 113.2(10) . .
F3 C125 S1 110.0(11) . .
F2 C125 S1 110.6(10) . .
F5 C126 F6 115.1(14) . .
F5 C126 F4 108.1(12) . .
F6 C126 F4 106.7(12) . .
F5 C126 S2 110.1(9) . .
F6 C126 S2 106.0(10) . .
F4 C126 S2 110.7(9) . .
F9 C127 F7 106.5(18) . .
F9 C127 F8 111(2) . .
F7 C127 F8 100.6(16) . .
F9 C127 S3 115.0(16) . .
F7 C127 S3 113.9(17) . .
F8 C127 S3 109.3(15) . .
F10 C128 F11 102.3(18) . .
F10 C128 F12 107.9(16) . .
F11 C128 F12 107.2(18) . .
F10 C128 S4 114.2(13) . .
F11 C128 S4 112.0(14) . .
F12 C128 S4 112.6(12) . .
C131 O13 C130 113.0(11) . .
O13 C130 C129 110.5(12) . .
O13 C131 C132 111.0(14) . .
C133 C134 O14 107.4(19) . .
C136 C135 O14 124(3) . .
C134 O14 C135 110(2) . .
N13 C137 C138 172(2) . .
N14 C139 C140 175(3) . .

loop_
_geom_bond_atom_site_label_1
_geom_bond_atom_site_label_2
_geom_bond_distance
_geom_bond_site_symmetry_2
Rh1 C47 2.114(12) .
Rh1 N5 2.123(8) .
Rh1 C44 2.141(9) .
Rh1 C43 2.157(10) .
Rh1 C45 2.167(11) .
Rh1 N2 2.168(8) .
Rh1 N1 2.177(7) .
Rh1 C46 2.222(10) .
Rh2 C53 2.135(9) .
Rh2 N6 2.138(8) 2_667
Rh2 C54 2.140(9) .
Rh2 N3 2.156(7) .
Rh2 C55 2.168(9) .
Rh2 C56 2.170(10) .
Rh2 N4 2.170(8) .
Rh2 C57 2.209(9) .
Rh3 N11 2.117(8) .
Rh3 C105 2.140(11) .
Rh3 C107 2.155(11) .
Rh3 C106 2.163(9) .
Rh3 N8 2.164(8) .
Rh3 C108 2.172(9) .
Rh3 N7 2.185(7) .
Rh3 C109 2.186(9) .
Rh4 C118 2.113(11) .
Rh4 C119 2.124(10) .
Rh4 N9 2.130(7) .
Rh4 N12 2.147(8) 2_766
Rh4 C117 2.162(11) .
Rh4 C116 2.166(10) .
Rh4 C115 2.179(10) .
Rh4 N10 2.194(9) .
N1 C1 1.345(12) .
N1 C14 1.396(12) .
N2 C2 1.314(11) .
N2 C3 1.391(12) .
N3 C2 1.320(11) .
N3 C8 1.412(12) .
N4 C1 1.330(12) .
N4 C9 1.399(11) .
N5 C15 1.292(13) .
N5 C19 1.324(15) .
N6 C42 1.326(13) .
N6 C38 1.334(13) .
N6 Rh2 2.138(8) 2_667
N7 C63 1.343(13) .
N7 C76 1.414(12) .
N8 C64 1.359(13) .
N8 C65 1.402(12) .
N9 C64 1.298(13) .
N9 C70 1.466(12) .
N10 C63 1.320(13) .
N10 C71 1.420(13) .
N11 C77 1.337(13) .
N11 C81 1.346(14) .
N12 C104 1.329(14) .
N12 C100 1.331(12) .
N12 Rh4 2.147(8) 2_766
N13 C137 1.09(2) .
N14 C139 1.15(2) .
O1 S1 1.426(9) .
O2 S1 1.444(9) .
O3 S1 1.432(8) .
O4 S2 1.422(9) .
O5 S2 1.350(11) .
O6 S2 1.432(13) .
O7 S3 1.391(14) .
O8 S3 1.406(14) .
O9 S3 1.469(14) .
O10 S4 1.427(10) .
O11 S4 1.419(12) .
O12 S4 1.371(12) .
S1 C125 1.848(15) .
S2 C126 1.824(12) .
S3 C127 1.78(2) .
S4 C128 1.746(19) .
F1 C125 1.296(15) .
F2 C125 1.330(14) .
F3 C125 1.323(16) .
F4 C126 1.295(15) .
F5 C126 1.256(14) .
F6 C126 1.282(13) .
F7 C127 1.35(2) .
F8 C127 1.38(2) .
F9 C127 1.33(2) .
F10 C128 1.285(14) .
F11 C128 1.347(16) .
F12 C128 1.369(15) .
C1 C2 1.440(13) .
C3 C8 1.370(14) .
C3 C4 1.428(14) .
C4 C5 1.377(16) .
C5 C6 1.323(17) .
C6 C7 1.379(16) .
C7 C8 1.420(14) .
C9 C10 1.374(14) .
C9 C14 1.415(14) .
C10 C11 1.430(14) .
C11 C12 1.411(16) .
C12 C13 1.313(15) .
C13 C14 1.382(14) .
C15 C16 1.372(14) .
C16 C17 1.400(15) .
C17 C18 1.392(16) .
C17 C20 1.479(14) .
C18 C19 1.348(16) .
C20 C21 1.336(16) .
C21 C22 1.484(14) .
C22 C35 1.364(15) .
C22 C23 1.446(15) .
C23 C24 1.415(16) .
C23 C28 1.431(15) .
C24 C25 1.348(17) .
C25 C26 1.433(18) .
C26 C27 1.298(18) .
C27 C28 1.451(17) .
C28 C29 1.426(16) .
C29 C30 1.379(16) .
C29 C36 1.516(15) .
C30 C31 1.408(16) .
C30 C35 1.425(14) .
C31 C32 1.410(17) .
C32 C33 1.442(18) .
C33 C34 1.381(18) .
C34 C35 1.462(16) .
C36 C37 1.320(16) .
C37 C40 1.455(15) .
C38 C39 1.336(14) .
C39 C40 1.398(15) .
C40 C41 1.407(16) .
C41 C42 1.321(15) .
C43 C44 1.433(15) .
C43 C47 1.482(12) .
C43 C48 1.506(15) .
C44 C45 1.430(14) .
C44 C49 1.516(13) .
C45 C46 1.456(15) .
C45 C50 1.481(15) .
C46 C47 1.384(14) .
C46 C51 1.574(12) .
C47 C52 1.531(13) .
C53 C54 1.404(15) .
C53 C57 1.406(15) .
C53 C58 1.563(15) .
C54 C55 1.432(14) .
C54 C59 1.537(16) .
C55 C56 1.415(15) .
C55 C60 1.510(12) .
C56 C57 1.428(14) .
C56 C61 1.520(14) .
C57 C62 1.447(16) .
C63 C64 1.422(14) .
C65 C66 1.354(15) .
C65 C70 1.373(14) .
C66 C67 1.407(16) .
C67 C68 1.342(19) .
C68 C69 1.388(17) .
C69 C70 1.364(15) .
C71 C76 1.357(14) .
C71 C72 1.404(14) .
C72 C73 1.361(16) .
C73 C74 1.357(18) .
C74 C75 1.426(16) .
C75 C76 1.406(15) .
C77 C78 1.391(15) .
C78 C79 1.405(15) .
C79 C80 1.364(15) .
C79 C82 1.451(15) .
C80 C81 1.352(15) .
C82 C83 1.330(14) .
C83 C84 1.466(14) .
C84 C85 1.401(14) .
C84 C97 1.413(14) .
C85 C90 1.428(13) .
C85 C86 1.431(14) .
C86 C87 1.357(15) .
C87 C88 1.434(16) .
C88 C89 1.334(16) .
C89 C90 1.429(14) .
C90 C91 1.437(14) .
C91 C92 1.419(15) .
C91 C98 1.469(15) .
C92 C97 1.433(14) .
C92 C93 1.445(15) .
C93 C94 1.341(18) .
C94 C95 1.436(19) .
C95 C96 1.393(17) .
C96 C97 1.373(15) .
C98 C99 1.350(16) .
C99 C102 1.463(15) .
C100 C101 1.407(15) .
C101 C102 1.372(16) .
C102 C103 1.442(16) .
C103 C104 1.380(15) .
C105 C106 1.415(14) .
C105 C109 1.506(14) .
C105 C110 1.530(16) .
C106 C111 1.483(15) .
C106 C107 1.486(15) .
C107 C112 1.437(16) .
C107 C108 1.491(14) .
C108 C109 1.401(14) .
C108 C113 1.499(15) .
C109 C114 1.483(14) .
C115 C119 1.407(15) .
C115 C116 1.413(16) .
C115 C120 1.479(17) .
C116 C117 1.482(16) .
C116 C121 1.524(15) .
C117 C118 1.427(16) .
C117 C122 1.527(17) .
C118 C119 1.406(16) .
C118 C123 1.507(17) .
C119 C124 1.593(16) .
O13 C131 1.374(17) .
O13 C130 1.391(16) .
C129 C130 1.478(19) .
C131 C132 1.51(2) .
C133 C134 1.44(2) .
C134 O14 1.45(2) .
C135 C136 1.44(2) .
C135 O14 1.45(2) .
C137 C138 1.43(3) .
C139 C140 1.53(2) .

loop_
_geom_torsion_atom_site_label_1
_geom_torsion_atom_site_label_2
_geom_torsion_atom_site_label_3
_geom_torsion_atom_site_label_4
_geom_torsion
_geom_torsion_site_symmetry_1
C9 N4 C1 N1 1.8(11) .
Rh2 N4 C1 N1 174.1(7) .
C9 N4 C1 C2 -170.0(9) .
Rh2 N4 C1 C2 2.3(11) .
C14 N1 C1 N4 -2.0(11) .
Rh1 N1 C1 N4 -171.6(6) .
C14 N1 C1 C2 170.1(8) .
Rh1 N1 C1 C2 0.5(10) .
C3 N2 C2 N3 -1.2(12) .
Rh1 N2 C2 N3 171.6(7) .
C3 N2 C2 C1 -174.7(9) .
Rh1 N2 C2 C1 -2.0(12) .
C8 N3 C2 N2 -1.0(12) .
Rh2 N3 C2 N2 -175.3(7) .
C8 N3 C2 C1 172.9(9) .
Rh2 N3 C2 C1 -1.4(11) .
N4 C1 C2 N2 173.0(9) .
N1 C1 C2 N2 1.1(14) .
N4 C1 C2 N3 -0.7(14) .
N1 C1 C2 N3 -172.6(8) .
C2 N2 C3 C8 2.9(11) .
Rh1 N2 C3 C8 -164.0(9) .
C2 N2 C3 C4 179.9(11) .
Rh1 N2 C3 C4 13(2) .
C8 C3 C4 C5 -4.3(15) .
N2 C3 C4 C5 179.0(11) .
C3 C4 C5 C6 3.1(18) .
C4 C5 C6 C7 -2(2) .
C5 C6 C7 C8 1.3(17) .
N2 C3 C8 N3 -3.7(11) .
C4 C3 C8 N3 178.9(9) .
N2 C3 C8 C7 -178.4(9) .
C4 C3 C8 C7 4.3(16) .
C2 N3 C8 C3 2.8(11) .
Rh2 N3 C8 C3 173.2(9) .
C2 N3 C8 C7 176.9(10) .
Rh2 N3 C8 C7 -12.7(19) .
C6 C7 C8 C3 -2.6(15) .
C6 C7 C8 N3 -176.1(10) .
C1 N4 C9 C10 177.6(10) .
Rh2 N4 C9 C10 11.8(18) .
C1 N4 C9 C14 -0.7(9) .
Rh2 N4 C9 C14 -166.6(9) .
N4 C9 C10 C11 179.4(9) .
C14 C9 C10 C11 -2.5(14) .
C9 C10 C11 C12 1.0(15) .
C10 C11 C12 C13 1.4(18) .
C11 C12 C13 C14 -2.4(18) .
C12 C13 C14 N1 -178.4(11) .
C12 C13 C14 C9 0.9(16) .
C1 N1 C14 C13 -179.3(11) .
Rh1 N1 C14 C13 -17.2(19) .
C1 N1 C14 C9 1.3(10) .
Rh1 N1 C14 C9 163.5(9) .
C10 C9 C14 C13 1.6(14) .
N4 C9 C14 C13 -179.9(9) .
C10 C9 C14 N1 -178.9(8) .
N4 C9 C14 N1 -0.4(10) .
C19 N5 C15 C16 1.1(19) .
Rh1 N5 C15 C16 173.2(10) .
N5 C15 C16 C17 0.4(19) .
C15 C16 C17 C18 2.3(17) .
C15 C16 C17 C20 178.0(11) .
C16 C17 C18 C19 -7(2) .
C20 C17 C18 C19 177.6(13) .
C15 N5 C19 C18 -6(2) .
Rh1 N5 C19 C18 -177.9(12) .
C17 C18 C19 N5 9(2) .
C18 C17 C20 C21 162.9(13) .
C16 C17 C20 C21 -12.6(19) .
C17 C20 C21 C22 171.9(11) .
C20 C21 C22 C35 -134.9(13) .
C20 C21 C22 C23 52.9(18) .
C35 C22 C23 C24 -172.7(11) .
C21 C22 C23 C24 -0.4(17) .
C35 C22 C23 C28 9.5(16) .
C21 C22 C23 C28 -178.2(10) .
C28 C23 C24 C25 -1.3(19) .
C22 C23 C24 C25 -179.1(12) .
C23 C24 C25 C26 4(2) .
C24 C25 C26 C27 -5(2) .
C25 C26 C27 C28 4(2) .
C24 C23 C28 C29 175.1(11) .
C22 C23 C28 C29 -7.0(16) .
C24 C23 C28 C27 0.0(16) .
C22 C23 C28 C27 177.9(10) .
C26 C27 C28 C29 -176.4(13) .
C26 C27 C28 C23 -1.5(19) .
C23 C28 C29 C30 1.0(16) .
C27 C28 C29 C30 175.7(11) .
C23 C28 C29 C36 -177.4(10) .
C27 C28 C29 C36 -2.7(16) .
C28 C29 C30 C31 179.7(10) .
C36 C29 C30 C31 -2.1(17) .
C28 C29 C30 C35 2.8(16) .
C36 C29 C30 C35 -179.0(10) .
C29 C30 C31 C32 -176.7(11) .
C35 C30 C31 C32 0.2(18) .
C30 C31 C32 C33 -1.0(18) .
C31 C32 C33 C34 1.9(19) .
C32 C33 C34 C35 -2.1(19) .
C23 C22 C35 C30 -6.1(16) .
C21 C22 C35 C30 -178.4(10) .
C23 C22 C35 C34 177.3(10) .
C21 C22 C35 C34 5.0(16) .
C29 C30 C35 C22 -0.2(17) .
C31 C30 C35 C22 -177.1(11) .
C29 C30 C35 C34 176.5(10) .
C31 C30 C35 C34 -0.4(16) .
C33 C34 C35 C22 178.2(12) .
C33 C34 C35 C30 1.4(17) .
C30 C29 C36 C37 -50.2(17) .
C28 C29 C36 C37 128.1(13) .
C29 C36 C37 C40 178.5(11) .
C42 N6 C38 C39 5.0(15) .
Rh2 N6 C38 C39 174.1(8) 2_667
N6 C38 C39 C40 -4.2(17) .
C38 C39 C40 C41 -0.8(16) .
C38 C39 C40 C37 -176.7(11) .
C36 C37 C40 C39 1(2) .
C36 C37 C40 C41 -174.8(13) .
C39 C40 C41 C42 4.7(18) .
C37 C40 C41 C42 -179.1(12) .
C40 C41 C42 N6 -4(2) .
C38 N6 C42 C41 -0.8(17) .
Rh2 N6 C42 C41 -169.4(10) 2_667
C47 C43 C44 C45 1.2(11) .
C48 C43 C44 C45 -170.2(10) .
Rh1 C43 C44 C45 61.2(7) .
C47 C43 C44 C49 175.9(9) .
C48 C43 C44 C49 4.5(16) .
Rh1 C43 C44 C49 -124.1(9) .
C47 C43 C44 Rh1 -60.0(7) .
C48 C43 C44 Rh1 128.6(11) .
C43 C44 C45 C46 2.6(11) .
C49 C44 C45 C46 -171.9(9) .
Rh1 C44 C45 C46 63.5(7) .
C43 C44 C45 C50 171.6(10) .
C49 C44 C45 C50 -3.0(16) .
Rh1 C44 C45 C50 -127.6(11) .
C43 C44 C45 Rh1 -60.9(7) .
C49 C44 C45 Rh1 124.6(10) .
C44 C45 C46 C47 -5.6(11) .
C50 C45 C46 C47 -174.6(10) .
Rh1 C45 C46 C47 55.9(7) .
C44 C45 C46 C51 -171.6(9) .
C50 C45 C46 C51 19.4(16) .
Rh1 C45 C46 C51 -110.2(9) .
C44 C45 C46 Rh1 -61.5(7) .
C50 C45 C46 Rh1 129.6(11) .
C45 C46 C47 C43 6.5(12) .
C51 C46 C47 C43 172.4(9) .
Rh1 C46 C47 C43 63.3(8) .
C45 C46 C47 C52 177.0(11) .
C51 C46 C47 C52 -17.2(18) .
Rh1 C46 C47 C52 -126.3(13) .
C45 C46 C47 Rh1 -56.7(7) .
C51 C46 C47 Rh1 109.1(10) .
C44 C43 C47 C46 -4.8(12) .
C48 C43 C47 C46 166.5(10) .
Rh1 C43 C47 C46 -66.0(8) .
C44 C43 C47 C52 -175.9(10) .
C48 C43 C47 C52 -4.6(18) .
Rh1 C43 C47 C52 122.9(11) .
C44 C43 C47 Rh1 61.2(6) .
C48 C43 C47 Rh1 -127.4(11) .
C57 C53 C54 C55 -1.1(11) .
C58 C53 C54 C55 -177.6(9) .
Rh2 C53 C54 C55 62.8(7) .
C57 C53 C54 C59 175.3(9) .
C58 C53 C54 C59 -1.2(15) .
Rh2 C53 C54 C59 -120.8(10) .
C57 C53 C54 Rh2 -63.8(7) .
C58 C53 C54 Rh2 119.6(9) .
C53 C54 C55 C56 -0.7(11) .
C59 C54 C55 C56 -176.9(10) .
Rh2 C54 C55 C56 61.4(7) .
C53 C54 C55 C60 176.3(9) .
C59 C54 C55 C60 0.1(17) .
Rh2 C54 C55 C60 -121.5(10) .
C53 C54 C55 Rh2 -62.1(7) .
C59 C54 C55 Rh2 121.6(10) .
C54 C55 C56 C57 2.2(11) .
C60 C55 C56 C57 -175.0(9) .
Rh2 C55 C56 C57 62.7(7) .
C54 C55 C56 C61 -179.9(10) .
C60 C55 C56 C61 3.0(16) .
Rh2 C55 C56 C61 -119.4(10) .
C54 C55 C56 Rh2 -60.5(6) .
C60 C55 C56 Rh2 122.4(10) .
C54 C53 C57 C56 2.4(11) .
C58 C53 C57 C56 178.9(9) .
Rh2 C53 C57 C56 -59.7(7) .
C54 C53 C57 C62 -177.3(10) .
C58 C53 C57 C62 -0.8(17) .
Rh2 C53 C57 C62 120.7(11) .
C54 C53 C57 Rh2 62.0(7) .
C58 C53 C57 Rh2 -121.5(10) .
C55 C56 C57 C53 -2.8(11) .
C61 C56 C57 C53 179.4(10) .
Rh2 C56 C57 C53 58.9(6) .
C55 C56 C57 C62 176.9(9) .
C61 C56 C57 C62 -0.9(17) .
Rh2 C56 C57 C62 -121.4(10) .
C55 C56 C57 Rh2 -61.7(7) .
C61 C56 C57 Rh2 120.5(11) .
C71 N10 C63 N7 0.3(11) .
Rh4 N10 C63 N7 -168.7(7) .
C71 N10 C63 C64 167.6(9) .
Rh4 N10 C63 C64 -1.5(11) .
C76 N7 C63 N10 -1.6(11) .
Rh3 N7 C63 N10 165.5(7) .
C76 N7 C63 C64 -168.9(9) .
Rh3 N7 C63 C64 -1.8(11) .
C70 N9 C64 N8 0.5(12) .
Rh4 N9 C64 N8 171.4(7) .
C70 N9 C64 C63 -172.7(9) .
Rh4 N9 C64 C63 -1.8(12) .
C65 N8 C64 N9 -1.0(12) .
Rh3 N8 C64 N9 -166.2(7) .
C65 N8 C64 C63 172.3(9) .
Rh3 N8 C64 C63 7.1(12) .
N10 C63 C64 N9 2.4(15) .
N7 C63 C64 N9 169.4(9) .
N10 C63 C64 N8 -170.8(9) .
N7 C63 C64 N8 -3.8(15) .
C64 N8 C65 C66 178.7(11) .
Rh3 N8 C65 C66 -25.9(19) .
C64 N8 C65 C70 1.0(11) .
Rh3 N8 C65 C70 156.4(10) .
C70 C65 C66 C67 -5.5(16) .
N8 C65 C66 C67 177.0(11) .
C65 C66 C67 C68 6(2) .
C66 C67 C68 C69 -2(2) .
C67 C68 C69 C70 -1(2) .
C68 C69 C70 C65 0.8(18) .
C68 C69 C70 N9 -177.5(11) .
C66 C65 C70 C69 2.5(16) .
N8 C65 C70 C69 -179.4(10) .
C66 C65 C70 N9 -178.8(9) .
N8 C65 C70 N9 -0.8(11) .
C64 N9 C70 C69 178.8(11) .
Rh4 N9 C70 C69 13.9(19) .
C64 N9 C70 C65 0.2(10) .
Rh4 N9 C70 C65 -164.7(9) .
C63 N10 C71 C76 1.2(10) .
Rh4 N10 C71 C76 162.0(9) .
C63 N10 C71 C72 -178.5(10) .
Rh4 N10 C71 C72 -17.7(18) .
C76 C71 C72 C73 1.4(16) .
N10 C71 C72 C73 -178.9(11) .
C71 C72 C73 C74 -1.5(19) .
C72 C73 C74 C75 0(2) .
C73 C74 C75 C76 1.8(18) .
C72 C71 C76 C75 0.3(15) .
N10 C71 C76 C75 -179.4(9) .
C72 C71 C76 N7 177.5(9) .
N10 C71 C76 N7 -2.3(10) .
C74 C75 C76 C71 -1.8(15) .
C74 C75 C76 N7 -178.5(10) .
C63 N7 C76 C71 2.3(10) .
Rh3 N7 C76 C71 -155.0(9) .
C63 N7 C76 C75 179.3(10) .
Rh3 N7 C76 C75 21.9(18) .
C81 N11 C77 C78 -5.0(18) .
Rh3 N11 C77 C78 -166.7(9) .
N11 C77 C78 C79 6.0(18) .
C77 C78 C79 C80 -4.7(16) .
C77 C78 C79 C82 175.0(10) .
C78 C79 C80 C81 2.9(18) .
C82 C79 C80 C81 -176.8(13) .
C77 N11 C81 C80 3(2) .
Rh3 N11 C81 C80 164.2(12) .
C79 C80 C81 N11 -2(2) .
C80 C79 C82 C83 11.3(19) .
C78 C79 C82 C83 -168.4(11) .
C79 C82 C83 C84 -178.2(10) .
C82 C83 C84 C85 -52.5(15) .
C82 C83 C84 C97 123.3(12) .
C97 C84 C85 C90 1.6(14) .
C83 C84 C85 C90 177.2(9) .
C97 C84 C85 C86 177.9(9) .
C83 C84 C85 C86 -6.5(14) .
C84 C85 C86 C87 177.9(10) .
C90 C85 C86 C87 -5.7(14) .
C85 C86 C87 C88 5.6(16) .
C86 C87 C88 C89 -3.4(18) .
C87 C88 C89 C90 1.4(18) .
C84 C85 C90 C89 -179.8(10) .
C86 C85 C90 C89 3.9(15) .
C84 C85 C90 C91 0.5(15) .
C86 C85 C90 C91 -175.9(9) .
C88 C89 C90 C85 -1.8(17) .
C88 C89 C90 C91 177.9(11) .
C85 C90 C91 C92 -2.6(15) .
C89 C90 C91 C92 177.7(10) .
C85 C90 C91 C98 179.8(9) .
C89 C90 C91 C98 0.0(15) .
C90 C91 C92 C97 2.7(15) .
C98 C91 C92 C97 -179.9(9) .
C90 C91 C92 C93 -171.4(10) .
C98 C91 C92 C93 6.1(16) .
C91 C92 C93 C94 175.0(11) .
C97 C92 C93 C94 0.9(16) .
C92 C93 C94 C95 2.5(19) .
C93 C94 C95 C96 -2.2(19) .
C94 C95 C96 C97 -1.6(18) .
C95 C96 C97 C84 -173.0(10) .
C95 C96 C97 C92 4.7(16) .
C85 C84 C97 C96 176.1(10) .
C83 C84 C97 C96 0.3(14) .
C85 C84 C97 C92 -1.6(14) .
C83 C84 C97 C92 -177.4(9) .
C91 C92 C97 C96 -178.4(10) .
C93 C92 C97 C96 -4.3(15) .
C91 C92 C97 C84 -0.6(15) .
C93 C92 C97 C84 173.4(9) .
C92 C91 C98 C99 51.4(16) .
C90 C91 C98 C99 -131.1(12) .
C91 C98 C99 C102 -178.7(11) .
C104 N12 C100 C101 5.7(18) .
Rh4 N12 C100 C101 170.7(10) 2_766
N12 C100 C101 C102 -7(2) .
C100 C101 C102 C103 2.9(19) .
C100 C101 C102 C99 -174.2(12) .
C98 C99 C102 C101 -3(2) .
C98 C99 C102 C103 -179.6(12) .
C101 C102 C103 C104 1.7(19) .
C99 C102 C103 C104 178.9(12) .
C100 N12 C104 C103 -0.6(17) .
Rh4 N12 C104 C103 -166.1(9) 2_766
C102 C103 C104 N12 -3.1(18) .
C109 C105 C106 C111 174.8(11) .
C110 C105 C106 C111 -0.4(19) .
Rh3 C105 C106 C111 -123.2(12) .
C109 C105 C106 C107 -2.1(11) .
C110 C105 C106 C107 -177.3(11) .
Rh3 C105 C106 C107 59.9(7) .
C109 C105 C106 Rh3 -62.0(7) .
C110 C105 C106 Rh3 122.8(12) .
C105 C106 C107 C112 174.6(11) .
C111 C106 C107 C112 -2.6(18) .
Rh3 C106 C107 C112 -125.3(11) .
C105 C106 C107 C108 0.7(11) .
C111 C106 C107 C108 -176.5(11) .
Rh3 C106 C107 C108 60.8(7) .
C105 C106 C107 Rh3 -60.1(7) .
C111 C106 C107 Rh3 122.7(11) .
C112 C107 C108 C109 -173.0(10) .
C106 C107 C108 C109 1.1(11) .
Rh3 C107 C108 C109 61.7(6) .
C112 C107 C108 C113 5.1(17) .
C106 C107 C108 C113 179.1(10) .
Rh3 C107 C108 C113 -120.2(11) .
C112 C107 C108 Rh3 125.3(11) .
C106 C107 C108 Rh3 -60.6(7) .
C107 C108 C109 C114 173.8(9) .
C113 C108 C109 C114 -4.3(17) .
Rh3 C108 C109 C114 -126.1(10) .
C107 C108 C109 C105 -2.4(11) .
C113 C108 C109 C105 179.5(10) .
Rh3 C108 C109 C105 57.7(6) .
C107 C108 C109 Rh3 -60.1(7) .
C113 C108 C109 Rh3 121.8(11) .
C106 C105 C109 C108 2.9(11) .
C110 C105 C109 C108 178.1(10) .
Rh3 C105 C109 C108 -59.4(6) .
C106 C105 C109 C114 -173.5(9) .
C110 C105 C109 C114 1.7(16) .
Rh3 C105 C109 C114 124.2(9) .
C106 C105 C109 Rh3 62.3(7) .
C110 C105 C109 Rh3 -122.5(11) .
C119 C115 C116 C117 2.0(12) .
C120 C115 C116 C117 -175.6(10) .
Rh4 C115 C116 C117 61.1(7) .
C119 C115 C116 C121 175.6(11) .
C120 C115 C116 C121 -2.1(19) .
Rh4 C115 C116 C121 -125.4(13) .
C119 C115 C116 Rh4 -59.0(8) .
C120 C115 C116 Rh4 123.3(11) .
C115 C116 C117 C118 -3.2(12) .
C121 C116 C117 C118 -177.3(10) .
Rh4 C116 C117 C118 59.0(7) .
C115 C116 C117 C122 174.2(10) .
C121 C116 C117 C122 0.1(16) .
Rh4 C116 C117 C122 -123.7(10) .
C115 C116 C117 Rh4 -62.2(7) .
C121 C116 C117 Rh4 123.8(11) .
C116 C117 C118 C119 3.1(11) .
C122 C117 C118 C119 -174.0(11) .
Rh4 C117 C118 C119 63.0(7) .
C116 C117 C118 C123 174.6(10) .
C122 C117 C118 C123 -2.4(18) .
Rh4 C117 C118 C123 -125.5(11) .
C116 C117 C118 Rh4 -59.9(7) .
C122 C117 C118 Rh4 123.0(12) .
C117 C118 C119 C115 -1.9(12) .
C123 C118 C119 C115 -173.2(11) .
Rh4 C118 C119 C115 61.9(8) .
C117 C118 C119 C124 173.9(9) .
C123 C118 C119 C124 2.7(18) .
Rh4 C118 C119 C124 -122.2(10) .
C117 C118 C119 Rh4 -63.9(7) .
C123 C118 C119 Rh4 124.9(12) .
C116 C115 C119 C118 -0.1(13) .
C120 C115 C119 C118 177.4(11) .
Rh4 C115 C119 C118 -60.2(8) .
C116 C115 C119 C124 -176.0(10) .
C120 C115 C119 C124 1.6(18) .
Rh4 C115 C119 C124 123.9(11) .
C116 C115 C119 Rh4 60.1(8) .
C120 C115 C119 Rh4 -122.4(12) .
O1 S1 C125 F1 -56.7(12) .
O3 S1 C125 F1 -177.0(11) .
O2 S1 C125 F1 64.3(12) .
O1 S1 C125 F3 -177.4(9) .
O3 S1 C125 F3 62.3(11) .
O2 S1 C125 F3 -56.4(11) .
O1 S1 C125 F2 62.8(11) .
O3 S1 C125 F2 -57.5(12) .
O2 S1 C125 F2 -176.2(10) .
O5 S2 C126 F5 60.9(13) .
O4 S2 C126 F5 -65.3(12) .
O6 S2 C126 F5 177.8(11) .
O5 S2 C126 F6 -174.0(12) .
O4 S2 C126 F6 59.8(12) .
O6 S2 C126 F6 -57.1(12) .
O5 S2 C126 F4 -58.6(13) .
O4 S2 C126 F4 175.1(10) .
O6 S2 C126 F4 58.2(12) .
O7 S3 C127 F9 -69.9(18) .
O8 S3 C127 F9 47.0(18) .
O9 S3 C127 F9 174.3(17) .
O7 S3 C127 F7 53.5(18) .
O8 S3 C127 F7 170.4(16) .
O9 S3 C127 F7 -62.3(18) .
O7 S3 C127 F8 165.1(16) .
O8 S3 C127 F8 -78.0(18) .
O9 S3 C127 F8 49(2) .
O12 S4 C128 F10 65.4(18) .
O11 S4 C128 F10 -49.7(17) .
O10 S4 C128 F10 -169.9(16) .
O12 S4 C128 F11 -179.0(15) .
O11 S4 C128 F11 66.0(15) .
O10 S4 C128 F11 -54.3(15) .
O12 S4 C128 F12 -58.1(16) .
O11 S4 C128 F12 -173.1(13) .
O10 S4 C128 F12 66.6(15) .
C131 O13 C130 C129 -175.2(13) .
C130 O13 C131 C132 179.9(15) .
C133 C134 O14 C135 175(3) .
C136 C135 O14 C134 162(4) .

loop_
_platon_squeeze_void_nr
_platon_squeeze_void_average_x
_platon_squeeze_void_average_y
_platon_squeeze_void_average_z
_platon_squeeze_void_volume
_platon_squeeze_void_count_electrons
_platon_squeeze_void_content
1 -0.056 0.103 0.281 381 61 ' '
2 0.000 0.500 1.000 455 110 ' '
3 0.056 0.896 0.719 383 61 ' '
4 0.356 0.472 0.656 8 0 ' '
5 0.403 0.528 0.242 7 1 ' '
6 0.597 0.472 0.758 7 1 ' '
7 0.644 0.528 0.344 8 0 ' '
